data_7014636
loop_
_publ_author_name
'Akagi, Fumio'
'Ishida, Yutaka'
'Matsuo, Tsukasa'
'Kawaguchi, Hiroyuki'

_publ_section_title
;
 Synthesis and reactivity of niobium complexes having a tripodal
 triaryloxide ligand in bidentate, tridentate, and tetradentate
 coordination modes.
;
_journal_issue 10
_journal_name_full 'Dalton transactions (Cambridge, England : 2003)'
_journal_page_first 2375
_journal_page_last 2382
_journal_paper_doi 10.1039/c0dt01022g
_journal_volume 40
_journal_year 2011
_chemical_formula_moiety 'C59.50 H87.50 Cl3 N Nb O3'
_chemical_formula_sum 'C59.5 H87.5 Cl3 N Nb O3'
_chemical_formula_weight 1064.12
_space_group_IT_number 2
_symmetry_cell_setting triclinic
_symmetry_Int_Tables_number 2
_symmetry_space_group_name_Hall '-P 1'
_symmetry_space_group_name_H-M 'P -1'
_atom_sites_solution_hydrogens geom
_atom_sites_solution_primary direct
_atom_sites_solution_secondary difmap
_cell_angle_alpha 94.951(6)
_cell_angle_beta 99.947(5)
_cell_angle_gamma 97.388(7)
_cell_formula_units_Z 4
_cell_length_a 13.987(6)
_cell_length_b 20.447(8)
_cell_length_c 21.538(9)
_cell_measurement_reflns_used 14703
_cell_measurement_temperature 173
_cell_measurement_theta_max 27.48
_cell_measurement_theta_min 3.00
_cell_volume 5979(4)
_computing_cell_refinement CrystalClear
_computing_data_collection 'CrystalClear (Rigaku Corp., 2000)'
_computing_data_reduction CrystalClear
_computing_molecular_graphics 'CrystalStructure 4.0'
_computing_publication_material 'CrystalStructure 4.0 (Rigaku, 2010)'
_computing_structure_refinement 'SHELXL97 (Sheldrick, 2008)'
_computing_structure_solution SIR97
_diffrn_ambient_temperature 173
_diffrn_detector_area_resol_mean 7.314
_diffrn_measured_fraction_theta_full 0.941
_diffrn_measured_fraction_theta_max 0.941
_diffrn_measurement_device_type 'Rigaku Mercury70'
_diffrn_measurement_method \w
_diffrn_radiation_type 'Mo K\a'
_diffrn_radiation_wavelength 0.71070
_diffrn_reflns_av_R_equivalents 0.0449
_diffrn_reflns_limit_h_max 17
_diffrn_reflns_limit_h_min -17
_diffrn_reflns_limit_k_max 24
_diffrn_reflns_limit_k_min -23
_diffrn_reflns_limit_l_max 27
_diffrn_reflns_limit_l_min -20
_diffrn_reflns_number 45362
_diffrn_reflns_theta_full 27.00
_diffrn_reflns_theta_max 27.00
_diffrn_standards_number 0
_exptl_absorpt_coefficient_mu 0.376
_exptl_absorpt_correction_T_max 0.928
_exptl_absorpt_correction_T_min 0.828
_exptl_absorpt_correction_type multi-scan
_exptl_absorpt_process_details 'REQAB (Rigaku, 1998)'
_exptl_crystal_colour red
_exptl_crystal_density_diffrn 1.182
_exptl_crystal_density_method 'not measured'
_exptl_crystal_description block
_exptl_crystal_F_000 2270.00
_exptl_crystal_size_max 0.200
_exptl_crystal_size_mid 0.200
_exptl_crystal_size_min 0.200
_refine_diff_density_max 0.740
_refine_diff_density_min -0.420
_refine_ls_extinction_method none
_refine_ls_goodness_of_fit_ref 1.078
_refine_ls_hydrogen_treatment constr
_refine_ls_number_parameters 1201
_refine_ls_number_reflns 24585
_refine_ls_number_restraints 0
_refine_ls_R_factor_gt 0.0658
_refine_ls_shift/su_max 0.002
_refine_ls_structure_factor_coef Fsqd
_refine_ls_weighting_details 'w = 1/[\s^2^(Fo^2^)+(0.0518P)^2^+11.7241P] where P=(Fo^2^+2Fc^2^)/3'
_refine_ls_weighting_scheme calc
_refine_ls_wR_factor_ref 0.1520
_reflns_number_gt 18783
_reflns_number_total 24591
_reflns_threshold_expression F^2^>2.0\s(F^2^)
_cod_data_source_file C0DT01022G.TXT
_cod_data_source_block '_O3NbCl3-syn-Complex-3-syn'
_cod_original_cell_volume 5980(4)
_cod_original_formula_sum 'C59.50 H87.50 Cl3 N Nb O3'
_cod_database_code 7014636

loop_
_symmetry_equiv_pos_site_id
_symmetry_equiv_pos_as_xyz
1 +X,+Y,+Z
2 -X,-Y,-Z

loop_
_atom_site_label
_atom_site_type_symbol
_atom_site_fract_x
_atom_site_fract_y
_atom_site_fract_z
_atom_site_U_iso_or_equiv
_atom_site_adp_type
_atom_site_occupancy
_atom_site_symmetry_multiplicity
_atom_site_calc_flag
_atom_site_refinement_flags
_atom_site_disorder_assembly
_atom_site_disorder_group
Nb(1) Nb 0.17791(2) 0.203036(15) 0.267278(16) 0.01916(8) Uani 1.0 2 d . . .
Nb(2) Nb 0.37431(2) 0.793246(16) 0.110382(15) 0.01938(8) Uani 1.0 2 d . . .
Cl(1) Cl 0.29186(7) 0.12718(5) 0.24577(5) 0.0293(2) Uani 1.0 2 d . . .
Cl(2) Cl 0.05017(7) 0.10848(5) 0.22525(6) 0.0329(3) Uani 1.0 2 d . . .
Cl(3) Cl 0.19177(9) 0.16289(5) 0.37053(5) 0.0373(3) Uani 1.0 2 d . . .
Cl(4) Cl 0.47560(8) 0.81611(5) 0.03291(5) 0.0317(3) Uani 1.0 2 d . . .
Cl(5) Cl 0.31059(7) 0.68701(5) 0.04685(5) 0.0280(2) Uani 1.0 2 d . . .
Cl(6) Cl 0.24103(7) 0.83713(5) 0.04281(5) 0.0299(2) Uani 1.0 2 d . . .
O(1) O 0.07526(19) 0.24951(12) 0.29198(12) 0.0215(6) Uani 1.0 2 d . . .
O(2) O 0.28528(18) 0.27273(12) 0.29922(12) 0.0219(6) Uani 1.0 2 d . . .
O(3) O 0.16237(18) 0.22603(11) 0.18098(12) 0.0205(6) Uani 1.0 2 d . . .
O(4) O 0.28042(18) 0.77045(12) 0.16490(12) 0.0224(6) Uani 1.0 2 d . . .
O(5) O 0.41894(19) 0.88217(12) 0.15128(12) 0.0231(6) Uani 1.0 2 d . . .
O(6) O 0.47436(18) 0.75222(12) 0.15770(12) 0.0219(6) Uani 1.0 2 d . . .
N(1) N -0.2112(3) 0.25487(17) 0.09452(17) 0.0318(8) Uani 1.0 2 d . . .
N(2) N 0.1586(3) 0.97247(18) 0.2511(3) 0.0460(11) Uani 1.0 2 d . . .
C(1) C 0.1636(3) 0.35016(17) 0.23833(17) 0.0182(7) Uani 1.0 2 d . . .
C(2) C 0.0679(3) 0.35840(17) 0.25917(17) 0.0180(7) Uani 1.0 2 d . . .
C(3) C 0.0281(3) 0.30412(17) 0.28828(17) 0.0184(7) Uani 1.0 2 d . . .
C(4) C -0.0574(3) 0.30737(18) 0.31411(17) 0.0204(8) Uani 1.0 2 d . . .
C(5) C -0.1031(3) 0.36365(18) 0.30603(19) 0.0243(8) Uani 1.0 2 d . . .
C(6) C -0.0671(3) 0.41692(18) 0.27574(18) 0.0233(8) Uani 1.0 2 d . . .
C(7) C 0.0194(3) 0.41248(18) 0.25301(18) 0.0226(8) Uani 1.0 2 d . . .
C(8) C 0.2579(3) 0.38311(17) 0.28013(17) 0.0196(8) Uani 1.0 2 d . . .
C(9) C 0.3191(3) 0.33998(17) 0.30824(17) 0.0178(7) Uani 1.0 2 d . . .
C(10) C 0.4128(3) 0.36467(18) 0.34387(18) 0.0223(8) Uani 1.0 2 d . . .
C(11) C 0.4385(3) 0.43357(19) 0.35236(19) 0.0253(9) Uani 1.0 2 d . . .
C(12) C 0.3786(3) 0.47777(18) 0.32682(19) 0.0238(8) Uani 1.0 2 d . . .
C(13) C 0.2879(3) 0.45110(18) 0.29010(18) 0.0213(8) Uani 1.0 2 d . . .
C(14) C 0.1655(3) 0.34161(17) 0.16824(17) 0.0168(7) Uani 1.0 2 d . . .
C(15) C 0.1645(3) 0.27565(17) 0.14162(18) 0.0195(8) Uani 1.0 2 d . . .
C(16) C 0.1660(3) 0.26227(18) 0.07649(18) 0.0218(8) Uani 1.0 2 d . . .
C(17) C 0.1749(3) 0.31716(19) 0.04229(18) 0.0237(8) Uani 1.0 2 d . . .
C(18) C 0.1809(3) 0.38257(18) 0.06826(18) 0.0212(8) Uani 1.0 2 d . . .
C(19) C 0.1746(3) 0.39368(17) 0.13150(18) 0.0194(8) Uani 1.0 2 d . . .
C(20) C -0.0951(3) 0.2532(2) 0.3536(2) 0.0275(9) Uani 1.0 2 d . . .
C(21) C -0.1887(4) 0.2683(3) 0.3771(3) 0.0360(11) Uani 1.0 2 d . . .
C(22) C -0.1204(4) 0.1850(2) 0.3145(3) 0.0378(11) Uani 1.0 2 d . . .
C(23) C -0.0159(4) 0.2504(3) 0.4116(2) 0.0397(11) Uani 1.0 2 d . . .
C(24) C -0.1172(3) 0.4790(2) 0.2694(3) 0.0318(10) Uani 1.0 2 d . . .
C(25) C -0.2184(4) 0.4704(3) 0.2889(3) 0.0561(16) Uani 1.0 2 d . . .
C(26) C -0.0520(4) 0.5368(3) 0.3127(3) 0.0477(13) Uani 1.0 2 d . . .
C(27) C -0.1310(4) 0.4955(3) 0.2008(3) 0.0468(13) Uani 1.0 2 d . . .
C(28) C 0.4833(3) 0.3182(2) 0.3708(2) 0.0304(9) Uani 1.0 2 d . . .
C(29) C 0.5039(4) 0.2714(3) 0.3165(3) 0.0416(12) Uani 1.0 2 d . . .
C(30) C 0.4401(4) 0.2783(3) 0.4193(3) 0.0425(12) Uani 1.0 2 d . . .
C(31) C 0.5823(4) 0.3568(3) 0.4055(3) 0.0440(12) Uani 1.0 2 d . . .
C(32) C 0.4145(4) 0.5530(2) 0.3383(3) 0.0340(10) Uani 1.0 2 d . . .
C(33) C 0.4325(5) 0.5755(3) 0.4093(3) 0.0574(15) Uani 1.0 2 d . . .
C(34) C 0.5117(5) 0.5675(3) 0.3143(4) 0.0656(18) Uani 1.0 2 d . . .
C(35) C 0.3416(5) 0.5928(3) 0.3043(4) 0.069(2) Uani 1.0 2 d . . .
C(36) C 0.1578(3) 0.19063(19) 0.04448(19) 0.0285(9) Uani 1.0 2 d . . .
C(37) C 0.2431(4) 0.1570(3) 0.0744(3) 0.0407(11) Uani 1.0 2 d . . .
C(38) C 0.1603(5) 0.1887(3) -0.0263(2) 0.0445(13) Uani 1.0 2 d . . .
C(39) C 0.0598(4) 0.1511(3) 0.0518(3) 0.0435(12) Uani 1.0 2 d . . .
C(40) C 0.1967(4) 0.4417(2) 0.0293(2) 0.0302(9) Uani 1.0 2 d . . .
C(41) C 0.3081(6) 0.4535(4) 0.0249(4) 0.0422(19) Uiso 0.6000 2 d . . .
C(42) C 0.1368(6) 0.4226(4) -0.0403(4) 0.0384(18) Uiso 0.6000 2 d . . .
C(43) C 0.1683(7) 0.5049(4) 0.0591(4) 0.0404(18) Uiso 0.6000 2 d . . .
C(44) C 0.4325(3) 0.82285(17) 0.25998(18) 0.0208(8) Uani 1.0 2 d . . .
C(45) C 0.3364(3) 0.79417(17) 0.27688(18) 0.0201(8) Uani 1.0 2 d . . .
C(46) C 0.2617(3) 0.76725(17) 0.22483(17) 0.0194(8) Uani 1.0 2 d . . .
C(47) C 0.1700(3) 0.73685(18) 0.23492(19) 0.0230(8) Uani 1.0 2 d . . .
C(48) C 0.1581(3) 0.73587(19) 0.2977(2) 0.0265(9) Uani 1.0 2 d . . .
C(49) C 0.2301(3) 0.76131(18) 0.35005(19) 0.0265(9) Uani 1.0 2 d . . .
C(50) C 0.3199(3) 0.79049(18) 0.33846(18) 0.0248(8) Uani 1.0 2 d . . .
C(51) C 0.4514(3) 0.92446(18) 0.20616(18) 0.0219(8) Uani 1.0 2 d . . .
C(52) C 0.4595(3) 0.89718(18) 0.26481(18) 0.0209(8) Uani 1.0 2 d . . .
C(53) C 0.4936(3) 0.93822(19) 0.32079(19) 0.0263(9) Uani 1.0 2 d . . .
C(54) C 0.5208(3) 1.0061(2) 0.3213(2) 0.0290(9) Uani 1.0 2 d . . .
C(55) C 0.5100(3) 1.03122(19) 0.2633(2) 0.0291(9) Uani 1.0 2 d . . .
C(56) C 0.4778(3) 0.99333(18) 0.20454(19) 0.0240(8) Uani 1.0 2 d . . .
C(57) C 0.5165(3) 0.78301(18) 0.27021(18) 0.0215(8) Uani 1.0 2 d . . .
C(58) C 0.5318(3) 0.74657(18) 0.21501(18) 0.0213(8) Uani 1.0 2 d . . .
C(59) C 0.6067(3) 0.70683(19) 0.21817(19) 0.0249(9) Uani 1.0 2 d . . .
C(60) C 0.6686(3) 0.7092(2) 0.2766(2) 0.0318(10) Uani 1.0 2 d . . .
C(61) C 0.6586(3) 0.7469(2) 0.3311(3) 0.0332(10) Uani 1.0 2 d . . .
C(62) C 0.5800(3) 0.7824(2) 0.32717(19) 0.0274(9) Uani 1.0 2 d . . .
C(63) C 0.0889(3) 0.7015(2) 0.1801(2) 0.0297(9) Uani 1.0 2 d . . .
C(64) C 0.1259(4) 0.6387(3) 0.1542(3) 0.0445(12) Uani 1.0 2 d . . .
C(65) C -0.0068(4) 0.6804(3) 0.2027(3) 0.0447(12) Uani 1.0 2 d . . .
C(66) C 0.0659(4) 0.7453(3) 0.1272(3) 0.0423(12) Uani 1.0 2 d . . .
C(67) C 0.2114(4) 0.7566(2) 0.4185(2) 0.0328(10) Uani 1.0 2 d . . .
C(68) C 0.1196(10) 0.7039(7) 0.4214(7) 0.065(4) Uiso 0.5000 2 d . . .
C(69) C 0.1904(9) 0.8267(6) 0.4453(6) 0.050(3) Uiso 0.5000 2 d . . .
C(70) C 0.2988(10) 0.7371(7) 0.4600(7) 0.064(4) Uiso 0.5000 2 d . . .
C(71) C 0.4752(3) 1.02451(19) 0.1420(2) 0.0291(9) Uani 1.0 2 d . . .
C(72) C 0.5063(4) 1.1008(2) 0.1533(3) 0.0425(12) Uani 1.0 2 d . . .
C(73) C 0.5486(4) 0.9960(3) 0.1051(3) 0.0403(11) Uani 1.0 2 d . . .
C(74) C 0.3721(4) 1.0116(3) 0.1014(3) 0.0377(11) Uani 1.0 2 d . . .
C(75) C 0.5617(4) 1.0517(2) 0.3840(2) 0.0370(11) Uani 1.0 2 d . . .
C(76) C 0.6292(11) 1.1140(7) 0.3714(7) 0.065(4) Uiso 0.5000 2 d . . .
C(77) C 0.4698(11) 1.0771(8) 0.4092(8) 0.070(4) Uiso 0.5000 2 d . . .
C(78) C 0.6216(9) 1.0147(6) 0.4325(6) 0.048(3) Uiso 0.5000 2 d . . .
C(79) C 0.6221(3) 0.6637(2) 0.1591(2) 0.0308(9) Uani 1.0 2 d . . .
C(80) C 0.6559(4) 0.7092(3) 0.1114(3) 0.0435(12) Uani 1.0 2 d . . .
C(81) C 0.5264(4) 0.6179(2) 0.1281(3) 0.0388(11) Uani 1.0 2 d . . .
C(82) C 0.7003(4) 0.6184(3) 0.1761(3) 0.0440(12) Uani 1.0 2 d . . .
C(83) C 0.7336(4) 0.7504(3) 0.3936(3) 0.0507(14) Uani 1.0 2 d . . .
C(84) C 0.8052(15) 0.8152(10) 0.4037(10) 0.114(7) Uiso 0.5000 2 d . . .
C(85) C 0.6781(12) 0.7413(8) 0.4497(8) 0.084(5) Uiso 0.5000 2 d . . .
C(86) C 0.7957(12) 0.6902(8) 0.3927(8) 0.079(4) Uiso 0.5000 2 d . . .
C(87) C 0.8380(9) 0.7799(6) 0.3796(6) 0.057(3) Uiso 0.5000 2 d . . .
C(88) C 0.7101(9) 0.7970(6) 0.4481(6) 0.059(3) Uiso 0.5000 2 d . . .
C(89) C 0.7357(11) 0.6800(7) 0.4157(7) 0.075(4) Uiso 0.5000 2 d . . .
C(90) C -0.3135(3) 0.2477(3) 0.1097(2) 0.0370(11) Uani 1.0 2 d . . .
C(91) C -0.3174(4) 0.2709(3) 0.1777(3) 0.0546(14) Uani 1.0 2 d . . .
C(92) C -0.1658(4) 0.3269(3) 0.1010(3) 0.0425(12) Uani 1.0 2 d . . .
C(93) C -0.0836(4) 0.3371(3) 0.0644(3) 0.0595(16) Uani 1.0 2 d . . .
C(94) C -0.1435(4) 0.2146(3) 0.1317(3) 0.0444(12) Uani 1.0 2 d . . .
C(95) C -0.1837(5) 0.1417(3) 0.1247(3) 0.0590(15) Uani 1.0 2 d . . .
C(96) C 0.0563(4) 0.9553(3) 0.2638(4) 0.0534(15) Uani 1.0 2 d . . .
C(97) C 0.0283(5) 0.8825(3) 0.2710(4) 0.074(2) Uani 1.0 2 d . . .
C(98) C 0.1733(5) 0.9418(3) 0.1881(4) 0.0613(17) Uani 1.0 2 d . . .
C(99) C 0.1073(6) 0.9594(4) 0.1328(4) 0.078(2) Uani 1.0 2 d . . .
C(100) C 0.2374(5) 0.9576(3) 0.3022(4) 0.0610(17) Uani 1.0 2 d . . .
C(101) C 0.2285(6) 0.9856(3) 0.3679(4) 0.085(3) Uani 1.0 2 d . . .
C(102) C -0.1752(5) 1.0041(3) 0.2300(5) 0.069(2) Uani 1.0 2 d . . .
C(103) C -0.2131(6) 0.9820(4) 0.2769(5) 0.090(3) Uani 1.0 2 d . . .
C(104) C -0.2662(7) 0.9233(5) 0.2716(5) 0.106(4) Uani 1.0 2 d . . .
C(105) C -0.2815(6) 0.8847(4) 0.2186(6) 0.115(4) Uani 1.0 2 d . . .
C(106) C -0.2475(6) 0.9045(5) 0.1664(5) 0.107(4) Uani 1.0 2 d . . .
C(107) C -0.1892(6) 0.9685(4) 0.1737(5) 0.084(3) Uani 1.0 2 d . . .
C(108) C -0.4605(5) 0.4343(3) 0.1597(4) 0.0610(16) Uani 1.0 2 d . . .
C(109) C -0.5299(4) 0.3902(3) 0.1778(3) 0.0514(14) Uani 1.0 2 d . . .
C(110) C -0.5718(4) 0.3349(3) 0.1391(3) 0.0565(15) Uani 1.0 2 d . . .
C(111) C -0.5465(5) 0.3226(4) 0.0817(3) 0.0637(17) Uani 1.0 2 d . . .
C(112) C -0.4776(5) 0.3656(4) 0.0621(3) 0.071(2) Uani 1.0 2 d . . .
C(113) C -0.4338(5) 0.4219(4) 0.1010(4) 0.070(2) Uani 1.0 2 d . . .
C(114) C 0.1220(7) 0.5025(5) 0.4698(5) 0.122(4) Uani 1.0 2 d . . .
C(115) C 0.2018(7) 0.5229(4) 0.5172(4) 0.092(3) Uani 1.0 2 d . . .
C(116) C 0.2729(7) 0.4858(4) 0.5228(5) 0.110(4) Uani 1.0 2 d . . .
C(117) C 0.2716(7) 0.4312(5) 0.4846(5) 0.096(3) Uani 1.0 2 d . . .
C(118) C 0.1993(9) 0.4136(5) 0.4376(4) 0.104(3) Uani 1.0 2 d . . .
C(119) C 0.1231(8) 0.4452(5) 0.4288(5) 0.121(4) Uani 1.0 2 d . . .
C(120) C 0.1023(15) 1.0105(11) 0.5047(11) 0.103(6) Uiso 0.5000 2 d . . .
C(121) C 0.0305(18) 1.0590(10) 0.4757(11) 0.089(6) Uiso 0.5000 2 d . . .
C(122) C -0.0657(13) 1.0374(8) 0.4649(8) 0.082(5) Uiso 0.5000 2 d . . .
C(123) C 0.1128(11) 0.4858(7) 0.0357(7) 0.050(4) Uiso 0.4000 2 d . . .
C(124) C 0.2936(12) 0.4918(8) 0.0685(8) 0.065(4) Uiso 0.4000 2 d . . .
C(125) C 0.2077(13) 0.4244(8) -0.0372(8) 0.066(4) Uiso 0.4000 2 d . . .
C(126) C 0.1424(9) 0.8042(6) 0.4335(6) 0.050(3) Uiso 0.5000 2 d . . .
C(127) C 0.1727(8) 0.6834(5) 0.4258(5) 0.044(3) Uiso 0.5000 2 d . . .
C(128) C 0.3130(8) 0.7737(6) 0.4682(5) 0.040(3) Uiso 0.5000 2 d . . .
C(129) C 0.6626(8) 1.0933(6) 0.3768(6) 0.042(3) Uiso 0.5000 2 d . . .
C(130) C 0.5790(9) 1.0118(6) 0.4422(6) 0.045(3) Uiso 0.5000 2 d . . .
C(131) C 0.4891(8) 1.0990(6) 0.3944(6) 0.041(3) Uiso 0.5000 2 d . . .
C(132) C -0.0108(16) 1.0351(10) 0.4452(10) 0.095(6) Uiso 0.5000 2 d . . .
C(133) C 0.0754(17) 1.0440(12) 0.4857(11) 0.095(6) Uiso 0.5000 2 d . . .
C(134) C 0.076(3) 1.0217(16) 0.5482(16) 0.173(11) Uiso 0.5000 2 d . . .
H(1A) H -0.2179 0.2388 0.0520 0.0381 Uiso 1.0 2 calc R . .
H(1) H 0.1673 0.3033 0.2475 0.0219 Uiso 1.0 2 calc R . .
H(2A) H 0.1688 1.0182 0.2500 0.0552 Uiso 1.0 2 calc R . .
H(5) H -0.1620 0.3659 0.3220 0.0292 Uiso 1.0 2 calc R . .
H(7) H 0.0458 0.4481 0.2325 0.0272 Uiso 1.0 2 calc R . .
H(10A) H 0.3021 0.9760 0.2934 0.0732 Uiso 1.0 2 calc R . .
H(10B) H 0.2348 0.9088 0.3010 0.0732 Uiso 1.0 2 calc R . .
H(10C) H 0.1652 0.9667 0.3773 0.1015 Uiso 1.0 2 calc R . .
H(10D) H 0.2325 1.0340 0.3698 0.1015 Uiso 1.0 2 calc R . .
H(10E) H 0.2818 0.9743 0.3991 0.1015 Uiso 1.0 2 calc R . .
H(11) H 0.5009 0.4515 0.3771 0.0303 Uiso 1.0 2 calc R . .
H(13) H 0.2459 0.4799 0.2715 0.0255 Uiso 1.0 2 calc R . .
H(17) H 0.1771 0.3093 -0.0015 0.0285 Uiso 1.0 2 calc R . .
H(19) H 0.1765 0.4378 0.1501 0.0233 Uiso 1.0 2 calc R . .
H(21A) H -0.1749 0.3111 0.4035 0.0432 Uiso 1.0 2 calc R . .
H(21B) H -0.2102 0.2333 0.4021 0.0432 Uiso 1.0 2 calc R . .
H(21C) H -0.2405 0.2701 0.3405 0.0432 Uiso 1.0 2 calc R . .
H(22A) H -0.0614 0.1723 0.3010 0.0453 Uiso 1.0 2 calc R . .
H(22B) H -0.1705 0.1870 0.2770 0.0453 Uiso 1.0 2 calc R . .
H(22C) H -0.1456 0.1521 0.3404 0.0453 Uiso 1.0 2 calc R . .
H(23A) H -0.0023 0.2933 0.4378 0.0476 Uiso 1.0 2 calc R . .
H(23B) H 0.0442 0.2403 0.3976 0.0476 Uiso 1.0 2 calc R . .
H(23C) H -0.0389 0.2157 0.4365 0.0476 Uiso 1.0 2 calc R . .
H(25A) H -0.2110 0.4610 0.3332 0.0673 Uiso 1.0 2 calc R . .
H(25B) H -0.2612 0.4334 0.2616 0.0673 Uiso 1.0 2 calc R . .
H(25C) H -0.2475 0.5112 0.2843 0.0673 Uiso 1.0 2 calc R . .
H(26A) H -0.0814 0.5775 0.3076 0.0572 Uiso 1.0 2 calc R . .
H(26B) H 0.0132 0.5426 0.3013 0.0572 Uiso 1.0 2 calc R . .
H(26C) H -0.0462 0.5273 0.3569 0.0572 Uiso 1.0 2 calc R . .
H(27A) H -0.1613 0.5360 0.1976 0.0561 Uiso 1.0 2 calc R . .
H(27B) H -0.1736 0.4586 0.1732 0.0561 Uiso 1.0 2 calc R . .
H(27C) H -0.0671 0.5023 0.1877 0.0561 Uiso 1.0 2 calc R . .
H(29A) H 0.4429 0.2429 0.2959 0.0499 Uiso 1.0 2 calc R . .
H(29B) H 0.5522 0.2438 0.3335 0.0499 Uiso 1.0 2 calc R . .
H(29C) H 0.5295 0.2976 0.2854 0.0499 Uiso 1.0 2 calc R . .
H(30A) H 0.3753 0.2543 0.3994 0.0510 Uiso 1.0 2 calc R . .
H(30B) H 0.4338 0.3086 0.4557 0.0510 Uiso 1.0 2 calc R . .
H(30C) H 0.4836 0.2465 0.4336 0.0510 Uiso 1.0 2 calc R . .
H(31A) H 0.5718 0.3867 0.4411 0.0528 Uiso 1.0 2 calc R . .
H(31B) H 0.6127 0.3829 0.3761 0.0528 Uiso 1.0 2 calc R . .
H(31C) H 0.6256 0.3256 0.4216 0.0528 Uiso 1.0 2 calc R . .
H(33A) H 0.3707 0.5676 0.4249 0.0689 Uiso 1.0 2 calc R . .
H(33B) H 0.4582 0.6230 0.4169 0.0689 Uiso 1.0 2 calc R . .
H(33C) H 0.4802 0.5505 0.4318 0.0689 Uiso 1.0 2 calc R . .
H(34A) H 0.5361 0.6151 0.3228 0.0787 Uiso 1.0 2 calc R . .
H(34B) H 0.5007 0.5540 0.2686 0.0787 Uiso 1.0 2 calc R . .
H(34C) H 0.5602 0.5427 0.3363 0.0787 Uiso 1.0 2 calc R . .
H(35A) H 0.3682 0.6401 0.3124 0.0831 Uiso 1.0 2 calc R . .
H(35B) H 0.2798 0.5852 0.3199 0.0831 Uiso 1.0 2 calc R . .
H(35C) H 0.3298 0.5789 0.2586 0.0831 Uiso 1.0 2 calc R . .
H(37A) H 0.3051 0.1814 0.0680 0.0489 Uiso 1.0 2 calc R . .
H(37B) H 0.2354 0.1112 0.0544 0.0489 Uiso 1.0 2 calc R . .
H(37C) H 0.2435 0.1567 0.1199 0.0489 Uiso 1.0 2 calc R . .
H(38A) H 0.1536 0.1425 -0.0449 0.0533 Uiso 1.0 2 calc R . .
H(38B) H 0.2227 0.2128 -0.0321 0.0533 Uiso 1.0 2 calc R . .
H(38C) H 0.1060 0.2095 -0.0474 0.0533 Uiso 1.0 2 calc R . .
H(39A) H 0.0053 0.1707 0.0293 0.0522 Uiso 1.0 2 calc R . .
H(39B) H 0.0559 0.1526 0.0969 0.0522 Uiso 1.0 2 calc R . .
H(39C) H 0.0558 0.1049 0.0339 0.0522 Uiso 1.0 2 calc R . .
H(44) H 0.4139 0.8136 0.2128 0.0249 Uiso 1.0 2 calc R . .
H(48) H 0.0963 0.7164 0.3053 0.0318 Uiso 1.0 2 calc R . .
H(50) H 0.3709 0.8082 0.3732 0.0297 Uiso 1.0 2 calc R . .
H(53) H 0.4986 0.9196 0.3599 0.0315 Uiso 1.0 2 calc R . .
H(55) H 0.5258 1.0779 0.2635 0.0349 Uiso 1.0 2 calc R . .
H(60) H 0.7207 0.6834 0.2793 0.0382 Uiso 1.0 2 calc R . .
H(62) H 0.5694 0.8068 0.3643 0.0329 Uiso 1.0 2 calc R . .
H(64A) H 0.1859 0.6515 0.1377 0.0534 Uiso 1.0 2 calc R . .
H(64B) H 0.0755 0.6140 0.1200 0.0534 Uiso 1.0 2 calc R . .
H(64C) H 0.1400 0.6107 0.1883 0.0534 Uiso 1.0 2 calc R . .
H(65A) H -0.0551 0.6559 0.1673 0.0536 Uiso 1.0 2 calc R . .
H(65B) H -0.0319 0.7199 0.2187 0.0536 Uiso 1.0 2 calc R . .
H(65C) H 0.0053 0.6520 0.2367 0.0536 Uiso 1.0 2 calc R . .
H(66A) H 0.0401 0.7842 0.1437 0.0508 Uiso 1.0 2 calc R . .
H(66B) H 0.0168 0.7200 0.0925 0.0508 Uiso 1.0 2 calc R . .
H(66C) H 0.1259 0.7597 0.1114 0.0508 Uiso 1.0 2 calc R . .
H(72A) H 0.4961 1.1195 0.1127 0.0510 Uiso 1.0 2 calc R . .
H(72B) H 0.5759 1.1108 0.1732 0.0510 Uiso 1.0 2 calc R . .
H(72C) H 0.4667 1.1204 0.1813 0.0510 Uiso 1.0 2 calc R . .
H(73A) H 0.5279 0.9482 0.0934 0.0484 Uiso 1.0 2 calc R . .
H(73B) H 0.6141 1.0035 0.1319 0.0484 Uiso 1.0 2 calc R . .
H(73C) H 0.5505 1.0180 0.0667 0.0484 Uiso 1.0 2 calc R . .
H(74A) H 0.3263 1.0306 0.1249 0.0452 Uiso 1.0 2 calc R . .
H(74B) H 0.3513 0.9636 0.0914 0.0452 Uiso 1.0 2 calc R . .
H(74C) H 0.3726 1.0321 0.0620 0.0452 Uiso 1.0 2 calc R . .
H(80A) H 0.7176 0.7373 0.1312 0.0521 Uiso 1.0 2 calc R . .
H(80B) H 0.6056 0.7371 0.0986 0.0521 Uiso 1.0 2 calc R . .
H(80C) H 0.6660 0.6820 0.0740 0.0521 Uiso 1.0 2 calc R . .
H(81A) H 0.5389 0.5883 0.0930 0.0466 Uiso 1.0 2 calc R . .
H(81B) H 0.4765 0.6448 0.1119 0.0466 Uiso 1.0 2 calc R . .
H(81C) H 0.5030 0.5913 0.1597 0.0466 Uiso 1.0 2 calc R . .
H(82A) H 0.7631 0.6457 0.1952 0.0528 Uiso 1.0 2 calc R . .
H(82B) H 0.7078 0.5919 0.1376 0.0528 Uiso 1.0 2 calc R . .
H(82C) H 0.6798 0.5889 0.2063 0.0528 Uiso 1.0 2 calc R . .
H(90A) H -0.3541 0.2733 0.0814 0.0444 Uiso 1.0 2 calc R . .
H(90B) H -0.3431 0.2004 0.1004 0.0444 Uiso 1.0 2 calc R . .
H(91A) H -0.2894 0.3179 0.1873 0.0655 Uiso 1.0 2 calc R . .
H(91B) H -0.2796 0.2447 0.2062 0.0655 Uiso 1.0 2 calc R . .
H(91C) H -0.3858 0.2651 0.1836 0.0655 Uiso 1.0 2 calc R . .
H(92A) H -0.2168 0.3539 0.0854 0.0509 Uiso 1.0 2 calc R . .
H(92B) H -0.1401 0.3424 0.1464 0.0509 Uiso 1.0 2 calc R . .
H(93A) H -0.1090 0.3229 0.0193 0.0714 Uiso 1.0 2 calc R . .
H(93B) H -0.0324 0.3108 0.0801 0.0714 Uiso 1.0 2 calc R . .
H(93C) H -0.0558 0.3842 0.0700 0.0714 Uiso 1.0 2 calc R . .
H(94A) H -0.1315 0.2321 0.1771 0.0533 Uiso 1.0 2 calc R . .
H(94B) H -0.0798 0.2200 0.1173 0.0533 Uiso 1.0 2 calc R . .
H(95A) H -0.1944 0.1238 0.0800 0.0708 Uiso 1.0 2 calc R . .
H(95B) H -0.2461 0.1359 0.1399 0.0708 Uiso 1.0 2 calc R . .
H(95C) H -0.1367 0.1181 0.1498 0.0708 Uiso 1.0 2 calc R . .
H(96A) H 0.0091 0.9676 0.2285 0.0641 Uiso 1.0 2 calc R . .
H(96B) H 0.0505 0.9821 0.3031 0.0641 Uiso 1.0 2 calc R . .
H(97A) H 0.0731 0.8701 0.3069 0.0888 Uiso 1.0 2 calc R . .
H(97B) H 0.0328 0.8554 0.2321 0.0888 Uiso 1.0 2 calc R . .
H(97C) H -0.0391 0.8750 0.2787 0.0888 Uiso 1.0 2 calc R . .
H(98A) H 0.2420 0.9558 0.1837 0.0735 Uiso 1.0 2 calc R . .
H(98B) H 0.1636 0.8930 0.1877 0.0735 Uiso 1.0 2 calc R . .
H(99A) H 0.1178 1.0076 0.1317 0.0931 Uiso 1.0 2 calc R . .
H(99B) H 0.0390 0.9449 0.1361 0.0931 Uiso 1.0 2 calc R . .
H(99C) H 0.1212 0.9373 0.0938 0.0931 Uiso 1.0 2 calc R . .
H(102) H -0.1367 1.0468 0.2363 0.0825 Uiso 1.0 2 calc R . .
H(103) H -0.2019 1.0093 0.3162 0.1082 Uiso 1.0 2 calc R . .
H(104) H -0.2934 0.9091 0.3065 0.1276 Uiso 1.0 2 calc R . .
H(105) H -0.3173 0.8415 0.2160 0.1376 Uiso 1.0 2 calc R . .
H(106) H -0.2620 0.8771 0.1270 0.1281 Uiso 1.0 2 calc R . .
H(107) H -0.1615 0.9848 0.1398 0.1008 Uiso 1.0 2 calc R . .
H(108) H -0.4306 0.4731 0.1872 0.0732 Uiso 1.0 2 calc R . .
H(109) H -0.5487 0.3987 0.2177 0.0616 Uiso 1.0 2 calc R . .
H(110) H -0.6194 0.3043 0.1521 0.0678 Uiso 1.0 2 calc R . .
H(111) H -0.5770 0.2835 0.0548 0.0765 Uiso 1.0 2 calc R . .
H(112) H -0.4603 0.3565 0.0218 0.0853 Uiso 1.0 2 calc R . .
H(113) H -0.3856 0.4521 0.0880 0.0838 Uiso 1.0 2 calc R . .
H(114) H 0.0676 0.5263 0.4647 0.1462 Uiso 1.0 2 calc R . .
H(115) H 0.2059 0.5623 0.5451 0.1103 Uiso 1.0 2 calc R . .
H(116) H 0.3281 0.4991 0.5560 0.1325 Uiso 1.0 2 calc R . .
H(117) H 0.3233 0.4053 0.4918 0.1149 Uiso 1.0 2 calc R . .
H(118) H 0.2014 0.3765 0.4084 0.1252 Uiso 1.0 2 calc R . .
H(119) H 0.0693 0.4296 0.3951 0.1457 Uiso 1.0 2 calc R . .

loop_
_atom_site_aniso_label
_atom_site_aniso_U_11
_atom_site_aniso_U_22
_atom_site_aniso_U_33
_atom_site_aniso_U_12
_atom_site_aniso_U_13
_atom_site_aniso_U_23
Nb(1) 0.02087(17) 0.01477(16) 0.02292(18) 0.00384(12) 0.00479(13) 0.00481(13)
Nb(2) 0.02174(17) 0.02141(17) 0.01479(16) 0.00491(13) 0.00192(13) 0.00126(12)
Cl(1) 0.0284(5) 0.0243(5) 0.0377(6) 0.0113(4) 0.0071(4) 0.0050(4)
Cl(2) 0.0282(5) 0.0184(5) 0.0505(7) -0.0025(4) 0.0094(5) -0.0002(5)
Cl(3) 0.0477(7) 0.0384(6) 0.0331(6) 0.0155(5) 0.0130(5) 0.0204(5)
Cl(4) 0.0372(6) 0.0369(6) 0.0234(5) 0.0045(5) 0.0120(5) 0.0041(4)
Cl(5) 0.0306(5) 0.0267(5) 0.0239(5) 0.0040(4) 0.0015(4) -0.0053(4)
Cl(6) 0.0333(5) 0.0333(6) 0.0226(5) 0.0128(4) -0.0030(4) 0.0049(4)
O(1) 0.0253(14) 0.0164(13) 0.0253(14) 0.0043(10) 0.0090(11) 0.0049(11)
O(2) 0.0211(13) 0.0192(13) 0.0252(14) 0.0034(10) 0.0025(11) 0.0036(11)
O(3) 0.0235(13) 0.0156(13) 0.0224(14) 0.0024(10) 0.0032(11) 0.0053(10)
O(4) 0.0226(14) 0.0243(14) 0.0194(13) 0.0029(11) 0.0029(11) 0.0014(11)
O(5) 0.0277(14) 0.0225(14) 0.0191(13) 0.0022(11) 0.0047(11) 0.0034(11)
O(6) 0.0223(13) 0.0237(14) 0.0196(13) 0.0051(11) 0.0018(11) 0.0034(11)
N(1) 0.0314(19) 0.037(2) 0.0240(18) 0.0049(16) -0.0013(15) -0.0015(15)
N(2) 0.040(3) 0.0205(19) 0.083(4) 0.0102(16) 0.018(3) 0.013(2)
C(1) 0.0184(17) 0.0176(18) 0.0187(18) 0.0023(14) 0.0033(14) 0.0026(14)
C(2) 0.0189(17) 0.0182(18) 0.0166(17) 0.0028(14) 0.0013(14) 0.0035(14)
C(3) 0.0208(18) 0.0160(18) 0.0172(18) 0.0023(14) 0.0011(14) 0.0006(14)
C(4) 0.0225(18) 0.0215(19) 0.0170(18) 0.0008(15) 0.0053(15) 0.0005(15)
C(5) 0.0211(19) 0.027(2) 0.026(2) 0.0043(16) 0.0062(16) 0.0007(16)
C(6) 0.0240(19) 0.0219(19) 0.024(2) 0.0067(15) 0.0007(16) 0.0033(16)
C(7) 0.0238(19) 0.0196(19) 0.024(2) 0.0016(15) 0.0032(16) 0.0052(15)
C(8) 0.0206(18) 0.0211(19) 0.0175(18) 0.0006(14) 0.0066(15) 0.0018(14)
C(9) 0.0221(18) 0.0155(17) 0.0169(17) 0.0039(14) 0.0043(14) 0.0041(14)
C(10) 0.0227(19) 0.025(2) 0.0187(18) 0.0034(15) 0.0037(15) 0.0015(15)
C(11) 0.0193(18) 0.027(2) 0.026(2) -0.0004(15) -0.0001(16) -0.0013(16)
C(12) 0.025(2) 0.0202(19) 0.026(2) 0.0014(15) 0.0076(16) 0.0005(16)
C(13) 0.0242(19) 0.0185(18) 0.0216(19) 0.0044(15) 0.0045(15) 0.0025(15)
C(14) 0.0139(16) 0.0166(17) 0.0186(18) 0.0015(13) -0.0004(13) 0.0022(14)
C(15) 0.0175(17) 0.0180(18) 0.0229(19) 0.0029(14) 0.0018(15) 0.0041(15)
C(16) 0.0223(19) 0.0230(19) 0.0201(19) 0.0060(15) 0.0022(15) 0.0018(15)
C(17) 0.027(2) 0.029(2) 0.0167(18) 0.0069(16) 0.0031(15) 0.0037(15)
C(18) 0.0200(18) 0.0193(19) 0.025(2) 0.0027(14) 0.0036(15) 0.0070(15)
C(19) 0.0183(17) 0.0154(18) 0.0243(19) 0.0031(14) 0.0029(15) 0.0026(14)
C(20) 0.027(2) 0.031(3) 0.028(3) 0.0035(17) 0.0134(17) 0.0084(17)
C(21) 0.040(3) 0.035(3) 0.041(3) 0.007(2) 0.024(3) 0.012(2)
C(22) 0.041(3) 0.030(3) 0.047(3) -0.0010(19) 0.024(3) 0.007(2)
C(23) 0.046(3) 0.052(3) 0.029(3) 0.014(3) 0.015(2) 0.018(2)
C(24) 0.030(3) 0.028(3) 0.043(3) 0.0158(18) 0.0128(19) 0.0080(19)
C(25) 0.051(4) 0.051(4) 0.084(5) 0.035(3) 0.033(3) 0.029(3)
C(26) 0.064(4) 0.028(3) 0.053(4) 0.022(3) 0.008(3) -0.001(3)
C(27) 0.050(3) 0.045(3) 0.051(4) 0.027(3) 0.007(3) 0.014(3)
C(28) 0.021(2) 0.031(3) 0.036(3) 0.0073(17) -0.0040(17) 0.0039(18)
C(29) 0.030(3) 0.043(3) 0.051(3) 0.018(2) 0.002(2) -0.002(3)
C(30) 0.045(3) 0.041(3) 0.039(3) 0.009(3) -0.005(3) 0.015(3)
C(31) 0.028(3) 0.042(3) 0.056(4) 0.007(2) -0.013(3) 0.006(3)
C(32) 0.037(3) 0.020(2) 0.039(3) -0.0037(17) -0.002(2) -0.0006(18)
C(33) 0.074(4) 0.033(3) 0.058(4) -0.001(3) 0.007(3) -0.013(3)
C(34) 0.069(4) 0.040(3) 0.086(5) -0.021(3) 0.032(4) 0.006(3)
C(35) 0.075(5) 0.020(3) 0.097(6) -0.001(3) -0.021(4) 0.008(3)
C(36) 0.039(3) 0.021(2) 0.024(2) 0.0069(17) 0.0016(18) -0.0011(16)
C(37) 0.056(3) 0.033(3) 0.037(3) 0.024(3) 0.007(3) 0.002(2)
C(38) 0.079(4) 0.028(3) 0.028(3) 0.017(3) 0.012(3) -0.0020(19)
C(39) 0.049(3) 0.029(3) 0.046(3) -0.004(2) 0.006(3) -0.011(2)
C(40) 0.036(3) 0.028(3) 0.028(3) 0.0040(18) 0.0076(18) 0.0095(18)
C(44) 0.0228(19) 0.0197(19) 0.0187(18) 0.0005(15) 0.0027(15) 0.0016(15)
C(45) 0.0248(19) 0.0137(17) 0.0221(19) 0.0039(14) 0.0037(15) 0.0032(14)
C(46) 0.0236(19) 0.0178(18) 0.0175(18) 0.0047(14) 0.0048(15) 0.0019(14)
C(47) 0.0201(18) 0.0188(19) 0.030(2) 0.0026(15) 0.0046(16) 0.0018(16)
C(48) 0.026(2) 0.023(2) 0.033(3) 0.0029(16) 0.0095(17) 0.0068(17)
C(49) 0.038(3) 0.021(2) 0.022(2) 0.0042(17) 0.0114(17) 0.0014(16)
C(50) 0.031(2) 0.0215(19) 0.0197(19) -0.0002(16) 0.0021(16) 0.0017(15)
C(51) 0.0214(18) 0.0226(19) 0.0215(19) 0.0040(15) 0.0032(15) 0.0013(15)
C(52) 0.0202(18) 0.0189(19) 0.0229(19) 0.0002(14) 0.0045(15) 0.0012(15)
C(53) 0.029(2) 0.026(2) 0.022(2) 0.0006(16) 0.0034(16) 0.0002(16)
C(54) 0.029(2) 0.027(2) 0.029(3) -0.0009(17) 0.0035(17) -0.0023(17)
C(55) 0.028(2) 0.0181(19) 0.040(3) -0.0008(16) 0.0078(18) 0.0006(17)
C(56) 0.0225(19) 0.022(2) 0.028(2) 0.0031(15) 0.0052(16) 0.0034(16)
C(57) 0.0206(18) 0.0187(18) 0.024(2) -0.0023(14) 0.0031(15) 0.0072(15)
C(58) 0.0197(18) 0.0228(19) 0.0208(19) 0.0001(15) 0.0017(15) 0.0081(15)
C(59) 0.0219(19) 0.023(2) 0.031(3) 0.0002(15) 0.0057(16) 0.0105(16)
C(60) 0.021(2) 0.033(3) 0.041(3) 0.0028(17) -0.0009(18) 0.0159(19)
C(61) 0.022(2) 0.036(3) 0.038(3) -0.0043(17) -0.0048(18) 0.015(2)
C(62) 0.029(2) 0.029(2) 0.021(2) -0.0055(17) -0.0007(16) 0.0052(16)
C(63) 0.023(2) 0.033(3) 0.030(3) -0.0029(17) 0.0015(17) 0.0038(18)
C(64) 0.041(3) 0.035(3) 0.050(3) 0.001(2) -0.000(3) -0.015(3)
C(65) 0.026(3) 0.057(3) 0.044(3) -0.010(2) 0.002(2) 0.002(3)
C(66) 0.029(3) 0.057(3) 0.034(3) -0.003(2) -0.008(2) 0.009(3)
C(67) 0.048(3) 0.030(3) 0.024(2) 0.0037(19) 0.0150(19) 0.0071(17)
C(71) 0.033(3) 0.024(2) 0.033(3) 0.0036(17) 0.0100(18) 0.0095(17)
C(72) 0.055(3) 0.029(3) 0.046(3) 0.002(3) 0.015(3) 0.014(2)
C(73) 0.044(3) 0.042(3) 0.041(3) 0.007(3) 0.022(3) 0.012(3)
C(74) 0.042(3) 0.035(3) 0.037(3) 0.009(2) 0.003(2) 0.014(2)
C(75) 0.049(3) 0.024(3) 0.032(3) -0.0052(19) 0.002(2) -0.0052(18)
C(79) 0.030(3) 0.030(3) 0.038(3) 0.0106(17) 0.0111(19) 0.0117(19)
C(80) 0.050(3) 0.045(3) 0.048(3) 0.022(3) 0.026(3) 0.018(3)
C(81) 0.043(3) 0.029(3) 0.046(3) 0.015(2) 0.006(3) -0.000(2)
C(82) 0.035(3) 0.045(3) 0.059(4) 0.020(3) 0.013(3) 0.014(3)
C(83) 0.037(3) 0.065(4) 0.042(3) -0.000(3) -0.017(3) 0.021(3)
C(90) 0.027(3) 0.052(3) 0.033(3) 0.009(2) 0.0022(19) 0.007(2)
C(91) 0.047(3) 0.082(4) 0.040(3) 0.019(3) 0.017(3) 0.004(3)
C(92) 0.043(3) 0.042(3) 0.034(3) -0.007(3) -0.004(2) -0.002(2)
C(93) 0.038(3) 0.070(4) 0.062(4) -0.012(3) -0.002(3) 0.016(3)
C(94) 0.038(3) 0.068(4) 0.032(3) 0.020(3) 0.006(2) 0.013(3)
C(95) 0.078(5) 0.057(4) 0.047(4) 0.023(3) 0.007(3) 0.025(3)
C(96) 0.042(3) 0.035(3) 0.095(5) 0.017(3) 0.031(3) 0.023(3)
C(97) 0.054(4) 0.044(4) 0.134(7) 0.007(3) 0.037(4) 0.031(4)
C(98) 0.054(4) 0.040(3) 0.100(6) 0.016(3) 0.033(4) 0.009(3)
C(99) 0.090(6) 0.062(4) 0.086(6) 0.029(4) 0.024(5) -0.005(4)
C(100) 0.047(4) 0.038(3) 0.100(6) 0.014(3) 0.008(4) 0.017(3)
C(101) 0.096(6) 0.048(4) 0.103(7) 0.012(4) -0.002(5) 0.015(4)
C(102) 0.044(4) 0.037(3) 0.125(7) -0.005(3) 0.022(4) 0.013(4)
C(103) 0.084(6) 0.082(6) 0.104(7) 0.003(5) 0.026(5) 0.007(5)
C(104) 0.130(8) 0.075(6) 0.148(10) 0.037(6) 0.089(8) 0.046(6)
C(105) 0.079(6) 0.042(4) 0.233(13) -0.021(4) 0.091(7) -0.004(6)
C(106) 0.081(6) 0.094(6) 0.139(9) 0.014(5) 0.032(6) -0.047(6)
C(107) 0.066(5) 0.098(6) 0.114(7) 0.039(5) 0.048(5) 0.056(6)
C(108) 0.065(4) 0.043(3) 0.070(5) 0.011(3) -0.004(4) 0.003(3)
C(109) 0.056(4) 0.067(4) 0.039(3) 0.027(3) 0.013(3) 0.010(3)
C(110) 0.034(3) 0.067(4) 0.068(4) 0.004(3) 0.014(3) 0.002(3)
C(111) 0.051(4) 0.075(4) 0.057(4) 0.021(3) -0.010(3) -0.019(4)
C(112) 0.064(4) 0.124(6) 0.044(4) 0.057(5) 0.024(3) 0.021(4)
C(113) 0.051(4) 0.079(5) 0.093(6) 0.015(4) 0.027(4) 0.049(5)
C(114) 0.100(7) 0.119(8) 0.132(9) 0.052(6) -0.042(6) 0.004(7)
C(115) 0.120(7) 0.060(5) 0.077(6) 0.020(5) -0.028(5) -0.011(4)
C(116) 0.093(6) 0.052(5) 0.148(9) -0.015(4) -0.066(6) 0.010(5)
C(117) 0.074(6) 0.086(6) 0.136(9) 0.013(5) 0.033(6) 0.038(6)
C(118) 0.163(10) 0.120(7) 0.042(4) 0.055(7) 0.023(6) 0.012(5)
C(119) 0.129(8) 0.118(8) 0.082(6) 0.025(7) -0.060(6) -0.037(6)

loop_
_atom_type_symbol
_atom_type_description
_atom_type_scat_dispersion_real
_atom_type_scat_dispersion_imag
_atom_type_scat_source
C C 0.0033 0.0016 'International Tables Vol C Tables 4.2.6.8 and 6.1.1.4'
H H 0.0000 0.0000 'International Tables Vol C Tables 4.2.6.8 and 6.1.1.4'
N N 0.0061 0.0033 'International Tables Vol C Tables 4.2.6.8 and 6.1.1.4'
O O 0.0106 0.0060 'International Tables Vol C Tables 4.2.6.8 and 6.1.1.4'
Cl Cl 0.1484 0.1585 'International Tables Vol C Tables 4.2.6.8 and 6.1.1.4'
Nb Nb -2.0727 0.6215 'International Tables Vol C Tables 4.2.6.8 and 6.1.1.4'

loop_
_geom_angle_atom_site_label_1
_geom_angle_atom_site_label_2
_geom_angle_atom_site_label_3
_geom_angle
_geom_angle_publ_flag
_geom_angle_site_symmetry_1
_geom_angle_site_symmetry_2
_geom_angle_site_symmetry_3
Cl(1) Nb(1) Cl(2) 85.02(5) yes . . .
Cl(1) Nb(1) Cl(3) 85.85(5) yes . . .
Cl(1) Nb(1) O(1) 168.91(9) yes . . .
Cl(1) Nb(1) O(2) 90.59(9) yes . . .
Cl(1) Nb(1) O(3) 91.09(9) yes . . .
Cl(2) Nb(1) Cl(3) 88.93(5) yes . . .
Cl(2) Nb(1) O(1) 87.46(8) yes . . .
Cl(2) Nb(1) O(2) 175.60(9) yes . . .
Cl(2) Nb(1) O(3) 85.96(8) yes . . .
Cl(3) Nb(1) O(1) 85.87(9) yes . . .
Cl(3) Nb(1) O(2) 90.62(9) yes . . .
Cl(3) Nb(1) O(3) 174.25(7) yes . . .
O(1) Nb(1) O(2) 96.86(11) yes . . .
O(1) Nb(1) O(3) 96.50(11) yes . . .
O(2) Nb(1) O(3) 94.27(11) yes . . .
Cl(4) Nb(2) Cl(5) 87.32(4) yes . . .
Cl(4) Nb(2) Cl(6) 88.44(5) yes . . .
Cl(4) Nb(2) O(4) 173.42(7) yes . . .
Cl(4) Nb(2) O(5) 88.93(9) yes . . .
Cl(4) Nb(2) O(6) 90.61(9) yes . . .
Cl(5) Nb(2) Cl(6) 85.68(4) yes . . .
Cl(5) Nb(2) O(4) 87.69(8) yes . . .
Cl(5) Nb(2) O(5) 172.90(9) yes . . .
Cl(5) Nb(2) O(6) 89.33(8) yes . . .
Cl(6) Nb(2) O(4) 86.91(9) yes . . .
Cl(6) Nb(2) O(5) 88.19(9) yes . . .
Cl(6) Nb(2) O(6) 174.96(8) yes . . .
O(4) Nb(2) O(5) 95.57(11) yes . . .
O(4) Nb(2) O(6) 93.61(12) yes . . .
O(5) Nb(2) O(6) 96.75(11) yes . . .
Nb(1) O(1) C(3) 147.7(3) yes . . .
Nb(1) O(2) C(9) 147.6(3) yes . . .
Nb(1) O(3) C(15) 147.3(2) yes . . .
Nb(2) O(4) C(46) 148.5(2) yes . . .
Nb(2) O(5) C(51) 149.2(3) yes . . .
Nb(2) O(6) C(58) 148.7(3) yes . . .
C(90) N(1) C(92) 111.5(4) yes . . .
C(90) N(1) C(94) 114.0(4) yes . . .
C(92) N(1) C(94) 110.9(4) yes . . .
C(96) N(2) C(98) 114.1(4) yes . . .
C(96) N(2) C(100) 113.9(5) yes . . .
C(98) N(2) C(100) 109.1(5) yes . . .
C(2) C(1) C(8) 118.8(3) yes . . .
C(2) C(1) C(14) 118.7(3) yes . . .
C(8) C(1) C(14) 115.4(3) yes . . .
C(1) C(2) C(3) 114.3(4) yes . . .
C(1) C(2) C(7) 126.1(4) yes . . .
C(3) C(2) C(7) 119.5(4) yes . . .
O(1) C(3) C(2) 119.0(4) yes . . .
O(1) C(3) C(4) 120.8(4) yes . . .
C(2) C(3) C(4) 120.2(4) yes . . .
C(3) C(4) C(5) 117.2(4) yes . . .
C(3) C(4) C(20) 121.5(4) yes . . .
C(5) C(4) C(20) 121.2(4) yes . . .
C(4) C(5) C(6) 123.7(4) yes . . .
C(5) C(6) C(7) 117.1(4) yes . . .
C(5) C(6) C(24) 122.5(4) yes . . .
C(7) C(6) C(24) 120.4(4) yes . . .
C(2) C(7) C(6) 122.3(4) yes . . .
C(1) C(8) C(9) 115.7(3) yes . . .
C(1) C(8) C(13) 124.4(4) yes . . .
C(9) C(8) C(13) 119.9(3) yes . . .
O(2) C(9) C(8) 118.4(3) yes . . .
O(2) C(9) C(10) 120.8(4) yes . . .
C(8) C(9) C(10) 120.8(4) yes . . .
C(9) C(10) C(11) 116.4(4) yes . . .
C(9) C(10) C(28) 121.6(4) yes . . .
C(11) C(10) C(28) 122.0(3) yes . . .
C(10) C(11) C(12) 124.2(4) yes . . .
C(11) C(12) C(13) 117.5(4) yes . . .
C(11) C(12) C(32) 120.1(4) yes . . .
C(13) C(12) C(32) 122.4(4) yes . . .
C(8) C(13) C(12) 121.1(4) yes . . .
C(1) C(14) C(15) 115.5(4) yes . . .
C(1) C(14) C(19) 124.1(4) yes . . .
C(15) C(14) C(19) 120.2(4) yes . . .
O(3) C(15) C(14) 118.2(4) yes . . .
O(3) C(15) C(16) 121.8(3) yes . . .
C(14) C(15) C(16) 120.0(4) yes . . .
C(15) C(16) C(17) 116.6(4) yes . . .
C(15) C(16) C(36) 121.7(4) yes . . .
C(17) C(16) C(36) 121.7(4) yes . . .
C(16) C(17) C(18) 124.3(4) yes . . .
C(17) C(18) C(19) 117.7(4) yes . . .
C(17) C(18) C(40) 122.2(4) yes . . .
C(19) C(18) C(40) 120.1(4) yes . . .
C(14) C(19) C(18) 121.1(4) yes . . .
C(4) C(20) C(21) 111.6(4) yes . . .
C(4) C(20) C(22) 111.4(4) yes . . .
C(4) C(20) C(23) 109.0(4) yes . . .
C(21) C(20) C(22) 107.0(4) yes . . .
C(21) C(20) C(23) 108.2(4) yes . . .
C(22) C(20) C(23) 109.5(4) yes . . .
C(6) C(24) C(25) 112.3(4) yes . . .
C(6) C(24) C(26) 108.4(4) yes . . .
C(6) C(24) C(27) 110.2(4) yes . . .
C(25) C(24) C(26) 108.3(5) yes . . .
C(25) C(24) C(27) 108.1(4) yes . . .
C(26) C(24) C(27) 109.5(4) yes . . .
C(10) C(28) C(29) 109.7(4) yes . . .
C(10) C(28) C(30) 110.5(4) yes . . .
C(10) C(28) C(31) 111.7(4) yes . . .
C(29) C(28) C(30) 110.5(4) yes . . .
C(29) C(28) C(31) 107.5(4) yes . . .
C(30) C(28) C(31) 106.8(4) yes . . .
C(12) C(32) C(33) 109.3(4) yes . . .
C(12) C(32) C(34) 109.0(4) yes . . .
C(12) C(32) C(35) 112.6(4) yes . . .
C(33) C(32) C(34) 108.8(5) yes . . .
C(33) C(32) C(35) 108.8(5) yes . . .
C(34) C(32) C(35) 108.3(5) yes . . .
C(16) C(36) C(37) 110.8(3) yes . . .
C(16) C(36) C(38) 112.1(4) yes . . .
C(16) C(36) C(39) 109.0(4) yes . . .
C(37) C(36) C(38) 107.0(4) yes . . .
C(37) C(36) C(39) 109.9(4) yes . . .
C(38) C(36) C(39) 108.0(4) yes . . .
C(18) C(40) C(41) 107.4(5) yes . . .
C(18) C(40) C(42) 109.3(4) yes . . .
C(18) C(40) C(43) 112.6(5) yes . . .
C(18) C(40) C(123) 107.7(7) yes . . .
C(18) C(40) C(124) 107.0(7) yes . . .
C(18) C(40) C(125) 115.7(7) yes . . .
C(41) C(40) C(42) 107.4(6) yes . . .
C(41) C(40) C(43) 109.6(5) yes . . .
C(41) C(40) C(123) 137.2(7) yes . . .
C(41) C(40) C(124) 45.1(7) yes . . .
C(41) C(40) C(125) 70.7(8) yes . . .
C(42) C(40) C(43) 110.4(5) yes . . .
C(42) C(40) C(123) 83.1(7) yes . . .
C(42) C(40) C(124) 140.3(8) yes . . .
C(42) C(40) C(125) 37.2(8) yes . . .
C(43) C(40) C(123) 32.5(6) yes . . .
C(43) C(40) C(124) 68.6(7) yes . . .
C(43) C(40) C(125) 128.9(8) yes . . .
C(123) C(40) C(124) 100.9(8) yes . . .
C(123) C(40) C(125) 113.8(9) yes . . .
C(124) C(40) C(125) 110.6(10) yes . . .
C(40) C(41) C(124) 70.7(9) yes . . .
C(40) C(41) C(125) 52.5(7) yes . . .
C(124) C(41) C(125) 117.1(12) yes . . .
C(40) C(43) C(124) 58.9(6) yes . . .
C(45) C(44) C(52) 119.2(4) yes . . .
C(45) C(44) C(57) 117.7(4) yes . . .
C(52) C(44) C(57) 116.5(3) yes . . .
C(44) C(45) C(46) 115.3(4) yes . . .
C(44) C(45) C(50) 124.7(3) yes . . .
C(46) C(45) C(50) 120.0(4) yes . . .
O(4) C(46) C(45) 118.8(4) yes . . .
O(4) C(46) C(47) 120.9(3) yes . . .
C(45) C(46) C(47) 120.3(4) yes . . .
C(46) C(47) C(48) 116.7(4) yes . . .
C(46) C(47) C(63) 122.5(4) yes . . .
C(48) C(47) C(63) 120.7(4) yes . . .
C(47) C(48) C(49) 124.6(4) yes . . .
C(48) C(49) C(50) 117.3(4) yes . . .
C(48) C(49) C(67) 121.2(4) yes . . .
C(50) C(49) C(67) 121.5(4) yes . . .
C(45) C(50) C(49) 121.2(4) yes . . .
O(5) C(51) C(52) 118.3(4) yes . . .
O(5) C(51) C(56) 121.2(4) yes . . .
C(52) C(51) C(56) 120.5(4) yes . . .
C(44) C(52) C(51) 115.3(3) yes . . .
C(44) C(52) C(53) 125.0(4) yes . . .
C(51) C(52) C(53) 119.7(4) yes . . .
C(52) C(53) C(54) 121.6(4) yes . . .
C(53) C(54) C(55) 117.2(4) yes . . .
C(53) C(54) C(75) 121.6(4) yes . . .
C(55) C(54) C(75) 121.3(4) yes . . .
C(54) C(55) C(56) 125.0(4) yes . . .
C(51) C(56) C(55) 116.0(4) yes . . .
C(51) C(56) C(71) 122.2(4) yes . . .
C(55) C(56) C(71) 121.7(4) yes . . .
C(44) C(57) C(58) 114.8(4) yes . . .
C(44) C(57) C(62) 125.7(4) yes . . .
C(58) C(57) C(62) 119.4(4) yes . . .
O(6) C(58) C(57) 119.1(4) yes . . .
O(6) C(58) C(59) 120.3(4) yes . . .
C(57) C(58) C(59) 120.5(4) yes . . .
C(58) C(59) C(60) 117.0(4) yes . . .
C(58) C(59) C(79) 121.7(4) yes . . .
C(60) C(59) C(79) 121.2(4) yes . . .
C(59) C(60) C(61) 123.9(4) yes . . .
C(60) C(61) C(62) 117.5(4) yes . . .
C(60) C(61) C(83) 121.1(5) yes . . .
C(62) C(61) C(83) 121.3(5) yes . . .
C(57) C(62) C(61) 121.5(4) yes . . .
C(47) C(63) C(64) 106.9(4) yes . . .
C(47) C(63) C(65) 111.9(4) yes . . .
C(47) C(63) C(66) 112.3(4) yes . . .
C(64) C(63) C(65) 108.5(4) yes . . .
C(64) C(63) C(66) 110.0(4) yes . . .
C(65) C(63) C(66) 107.2(4) yes . . .
C(49) C(67) C(68) 112.7(6) yes . . .
C(49) C(67) C(69) 108.0(6) yes . . .
C(49) C(67) C(70) 110.7(7) yes . . .
C(49) C(67) C(126) 109.8(6) yes . . .
C(49) C(67) C(127) 109.3(5) yes . . .
C(49) C(67) C(128) 110.1(6) yes . . .
C(68) C(67) C(69) 107.7(8) yes . . .
C(68) C(67) C(70) 107.5(8) yes . . .
C(68) C(67) C(126) 81.6(8) yes . . .
C(68) C(67) C(127) 33.2(7) yes . . .
C(68) C(67) C(128) 128.1(7) yes . . .
C(69) C(67) C(70) 110.3(7) yes . . .
C(69) C(67) C(126) 28.2(6) yes . . .
C(69) C(67) C(127) 134.9(7) yes . . .
C(69) C(67) C(128) 85.1(6) yes . . .
C(70) C(67) C(126) 130.2(8) yes . . .
C(70) C(67) C(127) 78.8(7) yes . . .
C(70) C(67) C(128) 27.6(7) yes . . .
C(126) C(67) C(127) 113.0(7) yes . . .
C(126) C(67) C(128) 109.9(6) yes . . .
C(127) C(67) C(128) 104.7(6) yes . . .
C(56) C(71) C(72) 112.0(4) yes . . .
C(56) C(71) C(73) 109.2(4) yes . . .
C(56) C(71) C(74) 111.3(4) yes . . .
C(72) C(71) C(73) 106.9(4) yes . . .
C(72) C(71) C(74) 107.2(4) yes . . .
C(73) C(71) C(74) 110.1(4) yes . . .
C(54) C(75) C(76) 110.3(6) yes . . .
C(54) C(75) C(77) 107.3(6) yes . . .
C(54) C(75) C(78) 110.7(5) yes . . .
C(54) C(75) C(129) 108.0(6) yes . . .
C(54) C(75) C(130) 112.3(5) yes . . .
C(54) C(75) C(131) 108.8(5) yes . . .
C(76) C(75) C(77) 107.5(9) yes . . .
C(76) C(75) C(78) 108.6(8) yes . . .
C(76) C(75) C(129) 24.6(7) yes . . .
C(76) C(75) C(130) 126.5(7) yes . . .
C(76) C(75) C(131) 85.8(8) yes . . .
C(77) C(75) C(78) 112.4(8) yes . . .
C(77) C(75) C(129) 129.1(7) yes . . .
C(77) C(75) C(130) 89.2(8) yes . . .
C(77) C(75) C(131) 23.1(8) yes . . .
C(78) C(75) C(129) 87.6(7) yes . . .
C(78) C(75) C(130) 24.7(7) yes . . .
C(78) C(75) C(131) 129.1(8) yes . . .
C(129) C(75) C(130) 109.5(7) yes . . .
C(129) C(75) C(131) 109.2(7) yes . . .
C(130) C(75) C(131) 109.0(7) yes . . .
C(59) C(79) C(80) 109.3(4) yes . . .
C(59) C(79) C(81) 110.6(4) yes . . .
C(59) C(79) C(82) 111.9(4) yes . . .
C(80) C(79) C(81) 110.1(4) yes . . .
C(80) C(79) C(82) 108.3(4) yes . . .
C(81) C(79) C(82) 106.7(4) yes . . .
C(61) C(83) C(84) 110.3(9) yes . . .
C(61) C(83) C(85) 109.6(7) yes . . .
C(61) C(83) C(86) 111.4(7) yes . . .
C(61) C(83) C(87) 106.9(6) yes . . .
C(61) C(83) C(88) 112.6(6) yes . . .
C(61) C(83) C(89) 110.3(6) yes . . .
C(84) C(83) C(85) 112.8(11) yes . . .
C(84) C(83) C(86) 108.1(11) yes . . .
C(84) C(83) C(87) 39.2(10) yes . . .
C(84) C(83) C(88) 70.9(10) yes . . .
C(84) C(83) C(89) 135.7(10) yes . . .
C(85) C(83) C(86) 104.6(10) yes . . .
C(85) C(83) C(87) 141.0(8) yes . . .
C(85) C(83) C(88) 44.4(8) yes . . .
C(85) C(83) C(89) 68.4(9) yes . . .
C(86) C(83) C(87) 73.7(8) yes . . .
C(86) C(83) C(88) 133.0(8) yes . . .
C(86) C(83) C(89) 39.0(9) yes . . .
C(87) C(83) C(88) 107.9(7) yes . . .
C(87) C(83) C(89) 110.8(9) yes . . .
C(88) C(83) C(89) 108.3(9) yes . . .
C(83) C(84) C(88) 55.2(9) yes . . .
C(83) C(85) C(88) 67.7(11) yes . . .
C(83) C(85) C(89) 55.8(8) yes . . .
C(88) C(85) C(89) 117.7(15) yes . . .
C(83) C(86) C(87) 53.1(7) yes . . .
C(83) C(87) C(86) 53.2(7) yes . . .
C(83) C(88) C(84) 53.9(8) yes . . .
C(83) C(88) C(85) 67.9(11) yes . . .
C(84) C(88) C(85) 118.8(15) yes . . .
C(83) C(89) C(85) 55.8(8) yes . . .
N(1) C(90) C(91) 114.4(4) yes . . .
N(1) C(92) C(93) 111.9(5) yes . . .
N(1) C(94) C(95) 113.1(4) yes . . .
N(2) C(96) C(97) 114.1(5) yes . . .
N(2) C(98) C(99) 114.5(6) yes . . .
N(2) C(100) C(101) 113.3(6) yes . . .
C(103) C(102) C(107) 121.6(7) yes . . .
C(102) C(103) C(104) 122.2(9) yes . . .
C(103) C(104) C(105) 120.0(11) yes . . .
C(104) C(105) C(106) 121.8(8) yes . . .
C(105) C(106) C(107) 116.9(9) yes . . .
C(102) C(107) C(106) 117.3(9) yes . . .
C(109) C(108) C(113) 119.7(6) yes . . .
C(108) C(109) C(110) 120.2(6) yes . . .
C(109) C(110) C(111) 120.5(6) yes . . .
C(110) C(111) C(112) 120.8(6) yes . . .
C(111) C(112) C(113) 119.5(7) yes . . .
C(108) C(113) C(112) 119.3(7) yes . . .
C(115) C(114) C(119) 117.9(9) yes . . .
C(114) C(115) C(116) 117.5(8) yes . . .
C(115) C(116) C(117) 123.7(8) yes . . .
C(116) C(117) C(118) 119.3(10) yes . . .
C(117) C(118) C(119) 122.3(9) yes . . .
C(114) C(119) C(118) 119.1(9) yes . . .
C(121) C(120) C(122) 117.7(19) yes . . 2_576
C(121) C(120) C(134) 85(3) yes . . .
C(122) C(120) C(134) 59(3) yes 2_576 . .
C(120) C(121) C(122) 117.6(17) yes . . .
C(120) C(121) C(134) 35.9(15) yes . . .
C(122) C(121) C(134) 102.6(18) yes . . .
C(120) C(122) C(121) 121.0(19) yes 2_576 . .
C(120) C(122) C(134) 51(2) yes 2_576 . 2_576
C(121) C(122) C(134) 107(3) yes . . 2_576
C(40) C(124) C(41) 64.2(8) yes . . .
C(40) C(124) C(43) 52.5(6) yes . . .
C(41) C(124) C(43) 112.2(11) yes . . .
C(40) C(125) C(41) 56.9(7) yes . . .
C(133) C(132) C(134) 115(3) yes . . 2_576
C(132) C(133) C(134) 117(3) yes . . .
C(120) C(134) C(121) 59(2) yes . . .
C(120) C(134) C(122) 70(3) yes . . 2_576
C(120) C(134) C(132) 106(3) yes . . 2_576
C(120) C(134) C(133) 39(2) yes . . .
C(121) C(134) C(122) 108(3) yes . . 2_576
C(121) C(134) C(132) 111(2) yes . . 2_576
C(121) C(134) C(133) 22.2(14) yes . . .
C(122) C(134) C(132) 41.4(17) yes 2_576 . 2_576
C(122) C(134) C(133) 101(3) yes 2_576 . .
C(132) C(134) C(133) 120(3) yes 2_576 . .
C(90) N(1) H(1A) 106.651 no . . .
C(92) N(1) H(1A) 106.657 no . . .
C(94) N(1) H(1A) 106.651 no . . .
C(96) N(2) H(2A) 106.404 no . . .
C(98) N(2) H(2A) 106.403 no . . .
C(100) N(2) H(2A) 106.413 no . . .
C(2) C(1) H(1) 98.873 no . . .
C(8) C(1) H(1) 98.876 no . . .
C(14) C(1) H(1) 98.873 no . . .
C(4) C(5) H(5) 118.158 no . . .
C(6) C(5) H(5) 118.173 no . . .
C(2) C(7) H(7) 118.883 no . . .
C(6) C(7) H(7) 118.864 no . . .
C(10) C(11) H(11) 117.912 no . . .
C(12) C(11) H(11) 117.896 no . . .
C(8) C(13) H(13) 119.451 no . . .
C(12) C(13) H(13) 119.447 no . . .
C(16) C(17) H(17) 117.866 no . . .
C(18) C(17) H(17) 117.870 no . . .
C(14) C(19) H(19) 119.424 no . . .
C(18) C(19) H(19) 119.428 no . . .
C(20) C(21) H(21A) 109.479 no . . .
C(20) C(21) H(21B) 109.464 no . . .
C(20) C(21) H(21C) 109.482 no . . .
H(21A) C(21) H(21B) 109.458 no . . .
H(21A) C(21) H(21C) 109.474 no . . .
H(21B) C(21) H(21C) 109.471 no . . .
C(20) C(22) H(22A) 109.469 no . . .
C(20) C(22) H(22B) 109.480 no . . .
C(20) C(22) H(22C) 109.468 no . . .
H(22A) C(22) H(22B) 109.488 no . . .
H(22A) C(22) H(22C) 109.459 no . . .
H(22B) C(22) H(22C) 109.463 no . . .
C(20) C(23) H(23A) 109.470 no . . .
C(20) C(23) H(23B) 109.471 no . . .
C(20) C(23) H(23C) 109.469 no . . .
H(23A) C(23) H(23B) 109.468 no . . .
H(23A) C(23) H(23C) 109.467 no . . .
H(23B) C(23) H(23C) 109.483 no . . .
C(24) C(25) H(25A) 109.469 no . . .
C(24) C(25) H(25B) 109.468 no . . .
C(24) C(25) H(25C) 109.471 no . . .
H(25A) C(25) H(25B) 109.476 no . . .
H(25A) C(25) H(25C) 109.472 no . . .
H(25B) C(25) H(25C) 109.472 no . . .
C(24) C(26) H(26A) 109.474 no . . .
C(24) C(26) H(26B) 109.472 no . . .
C(24) C(26) H(26C) 109.471 no . . .
H(26A) C(26) H(26B) 109.479 no . . .
H(26A) C(26) H(26C) 109.465 no . . .
H(26B) C(26) H(26C) 109.466 no . . .
C(24) C(27) H(27A) 109.485 no . . .
C(24) C(27) H(27B) 109.468 no . . .
C(24) C(27) H(27C) 109.478 no . . .
H(27A) C(27) H(27B) 109.464 no . . .
H(27A) C(27) H(27C) 109.473 no . . .
H(27B) C(27) H(27C) 109.459 no . . .
C(28) C(29) H(29A) 109.472 no . . .
C(28) C(29) H(29B) 109.474 no . . .
C(28) C(29) H(29C) 109.465 no . . .
H(29A) C(29) H(29B) 109.482 no . . .
H(29A) C(29) H(29C) 109.464 no . . .
H(29B) C(29) H(29C) 109.471 no . . .
C(28) C(30) H(30A) 109.464 no . . .
C(28) C(30) H(30B) 109.468 no . . .
C(28) C(30) H(30C) 109.479 no . . .
H(30A) C(30) H(30B) 109.470 no . . .
H(30A) C(30) H(30C) 109.475 no . . .
H(30B) C(30) H(30C) 109.472 no . . .
C(28) C(31) H(31A) 109.470 no . . .
C(28) C(31) H(31B) 109.476 no . . .
C(28) C(31) H(31C) 109.468 no . . .
H(31A) C(31) H(31B) 109.469 no . . .
H(31A) C(31) H(31C) 109.473 no . . .
H(31B) C(31) H(31C) 109.471 no . . .
C(32) C(33) H(33A) 109.471 no . . .
C(32) C(33) H(33B) 109.482 no . . .
C(32) C(33) H(33C) 109.474 no . . .
H(33A) C(33) H(33B) 109.466 no . . .
H(33A) C(33) H(33C) 109.462 no . . .
H(33B) C(33) H(33C) 109.472 no . . .
C(32) C(34) H(34A) 109.471 no . . .
C(32) C(34) H(34B) 109.466 no . . .
C(32) C(34) H(34C) 109.464 no . . .
H(34A) C(34) H(34B) 109.471 no . . .
H(34A) C(34) H(34C) 109.471 no . . .
H(34B) C(34) H(34C) 109.485 no . . .
C(32) C(35) H(35A) 109.469 no . . .
C(32) C(35) H(35B) 109.475 no . . .
C(32) C(35) H(35C) 109.468 no . . .
H(35A) C(35) H(35B) 109.479 no . . .
H(35A) C(35) H(35C) 109.471 no . . .
H(35B) C(35) H(35C) 109.465 no . . .
C(36) C(37) H(37A) 109.472 no . . .
C(36) C(37) H(37B) 109.476 no . . .
C(36) C(37) H(37C) 109.469 no . . .
H(37A) C(37) H(37B) 109.467 no . . .
H(37A) C(37) H(37C) 109.464 no . . .
H(37B) C(37) H(37C) 109.480 no . . .
C(36) C(38) H(38A) 109.486 no . . .
C(36) C(38) H(38B) 109.472 no . . .
C(36) C(38) H(38C) 109.476 no . . .
H(38A) C(38) H(38B) 109.469 no . . .
H(38A) C(38) H(38C) 109.464 no . . .
H(38B) C(38) H(38C) 109.460 no . . .
C(36) C(39) H(39A) 109.472 no . . .
C(36) C(39) H(39B) 109.465 no . . .
C(36) C(39) H(39C) 109.477 no . . .
H(39A) C(39) H(39B) 109.468 no . . .
H(39A) C(39) H(39C) 109.473 no . . .
H(39B) C(39) H(39C) 109.471 no . . .
C(45) C(44) H(44) 98.616 no . . .
C(52) C(44) H(44) 98.607 no . . .
C(57) C(44) H(44) 98.608 no . . .
C(47) C(48) H(48) 117.713 no . . .
C(49) C(48) H(48) 117.692 no . . .
C(45) C(50) H(50) 119.418 no . . .
C(49) C(50) H(50) 119.412 no . . .
C(52) C(53) H(53) 119.187 no . . .
C(54) C(53) H(53) 119.178 no . . .
C(54) C(55) H(55) 117.508 no . . .
C(56) C(55) H(55) 117.517 no . . .
C(59) C(60) H(60) 118.071 no . . .
C(61) C(60) H(60) 118.065 no . . .
C(57) C(62) H(62) 119.261 no . . .
C(61) C(62) H(62) 119.254 no . . .
C(63) C(64) H(64A) 109.473 no . . .
C(63) C(64) H(64B) 109.481 no . . .
C(63) C(64) H(64C) 109.470 no . . .
H(64A) C(64) H(64B) 109.473 no . . .
H(64A) C(64) H(64C) 109.468 no . . .
H(64B) C(64) H(64C) 109.462 no . . .
C(63) C(65) H(65A) 109.468 no . . .
C(63) C(65) H(65B) 109.477 no . . .
C(63) C(65) H(65C) 109.471 no . . .
H(65A) C(65) H(65B) 109.478 no . . .
H(65A) C(65) H(65C) 109.469 no . . .
H(65B) C(65) H(65C) 109.465 no . . .
C(63) C(66) H(66A) 109.467 no . . .
C(63) C(66) H(66B) 109.465 no . . .
C(63) C(66) H(66C) 109.476 no . . .
H(66A) C(66) H(66B) 109.468 no . . .
H(66A) C(66) H(66C) 109.477 no . . .
H(66B) C(66) H(66C) 109.474 no . . .
C(71) C(72) H(72A) 109.478 no . . .
C(71) C(72) H(72B) 109.478 no . . .
C(71) C(72) H(72C) 109.474 no . . .
H(72A) C(72) H(72B) 109.461 no . . .
H(72A) C(72) H(72C) 109.466 no . . .
H(72B) C(72) H(72C) 109.470 no . . .
C(71) C(73) H(73A) 109.473 no . . .
C(71) C(73) H(73B) 109.462 no . . .
C(71) C(73) H(73C) 109.460 no . . .
H(73A) C(73) H(73B) 109.472 no . . .
H(73A) C(73) H(73C) 109.485 no . . .
H(73B) C(73) H(73C) 109.476 no . . .
C(71) C(74) H(74A) 109.470 no . . .
C(71) C(74) H(74B) 109.482 no . . .
C(71) C(74) H(74C) 109.471 no . . .
H(74A) C(74) H(74B) 109.468 no . . .
H(74A) C(74) H(74C) 109.467 no . . .
H(74B) C(74) H(74C) 109.469 no . . .
C(79) C(80) H(80A) 109.476 no . . .
C(79) C(80) H(80B) 109.471 no . . .
C(79) C(80) H(80C) 109.464 no . . .
H(80A) C(80) H(80B) 109.480 no . . .
H(80A) C(80) H(80C) 109.460 no . . .
H(80B) C(80) H(80C) 109.476 no . . .
C(79) C(81) H(81A) 109.474 no . . .
C(79) C(81) H(81B) 109.476 no . . .
C(79) C(81) H(81C) 109.477 no . . .
H(81A) C(81) H(81B) 109.471 no . . .
H(81A) C(81) H(81C) 109.464 no . . .
H(81B) C(81) H(81C) 109.466 no . . .
C(79) C(82) H(82A) 109.467 no . . .
C(79) C(82) H(82B) 109.475 no . . .
C(79) C(82) H(82C) 109.463 no . . .
H(82A) C(82) H(82B) 109.477 no . . .
H(82A) C(82) H(82C) 109.476 no . . .
H(82B) C(82) H(82C) 109.470 no . . .
N(1) C(90) H(90A) 108.663 no . . .
N(1) C(90) H(90B) 108.669 no . . .
C(91) C(90) H(90A) 108.657 no . . .
C(91) C(90) H(90B) 108.676 no . . .
H(90A) C(90) H(90B) 107.609 no . . .
C(90) C(91) H(91A) 109.477 no . . .
C(90) C(91) H(91B) 109.469 no . . .
C(90) C(91) H(91C) 109.463 no . . .
H(91A) C(91) H(91B) 109.471 no . . .
H(91A) C(91) H(91C) 109.478 no . . .
H(91B) C(91) H(91C) 109.469 no . . .
N(1) C(92) H(92A) 109.230 no . . .
N(1) C(92) H(92B) 109.250 no . . .
C(93) C(92) H(92A) 109.236 no . . .
C(93) C(92) H(92B) 109.238 no . . .
H(92A) C(92) H(92B) 107.921 no . . .
C(92) C(93) H(93A) 109.476 no . . .
C(92) C(93) H(93B) 109.468 no . . .
C(92) C(93) H(93C) 109.465 no . . .
H(93A) C(93) H(93B) 109.481 no . . .
H(93A) C(93) H(93C) 109.478 no . . .
H(93B) C(93) H(93C) 109.460 no . . .
N(1) C(94) H(94A) 108.958 no . . .
N(1) C(94) H(94B) 108.962 no . . .
C(95) C(94) H(94A) 108.959 no . . .
C(95) C(94) H(94B) 108.959 no . . .
H(94A) C(94) H(94B) 107.760 no . . .
C(94) C(95) H(95A) 109.473 no . . .
C(94) C(95) H(95B) 109.478 no . . .
C(94) C(95) H(95C) 109.468 no . . .
H(95A) C(95) H(95B) 109.473 no . . .
H(95A) C(95) H(95C) 109.471 no . . .
H(95B) C(95) H(95C) 109.464 no . . .
N(2) C(96) H(96A) 108.727 no . . .
N(2) C(96) H(96B) 108.726 no . . .
C(97) C(96) H(96A) 108.740 no . . .
C(97) C(96) H(96B) 108.742 no . . .
H(96A) C(96) H(96B) 107.631 no . . .
C(96) C(97) H(97A) 109.463 no . . .
C(96) C(97) H(97B) 109.475 no . . .
C(96) C(97) H(97C) 109.466 no . . .
H(97A) C(97) H(97B) 109.472 no . . .
H(97A) C(97) H(97C) 109.478 no . . .
H(97B) C(97) H(97C) 109.473 no . . .
N(2) C(98) H(98A) 108.621 no . . .
N(2) C(98) H(98B) 108.631 no . . .
C(99) C(98) H(98A) 108.629 no . . .
C(99) C(98) H(98B) 108.627 no . . .
H(98A) C(98) H(98B) 107.570 no . . .
C(98) C(99) H(99A) 109.476 no . . .
C(98) C(99) H(99B) 109.479 no . . .
C(98) C(99) H(99C) 109.476 no . . .
H(99A) C(99) H(99B) 109.469 no . . .
H(99A) C(99) H(99C) 109.464 no . . .
H(99B) C(99) H(99C) 109.463 no . . .
N(2) C(100) H(10A) 108.918 no . . .
N(2) C(100) H(10B) 108.927 no . . .
C(101) C(100) H(10A) 108.913 no . . .
C(101) C(100) H(10B) 108.925 no . . .
H(10A) C(100) H(10B) 107.749 no . . .
C(100) C(101) H(10C) 109.464 no . . .
C(100) C(101) H(10D) 109.480 no . . .
C(100) C(101) H(10E) 109.466 no . . .
H(10C) C(101) H(10D) 109.481 no . . .
H(10C) C(101) H(10E) 109.468 no . . .
H(10D) C(101) H(10E) 109.467 no . . .
C(103) C(102) H(102) 119.187 no . . .
C(107) C(102) H(102) 119.174 no . . .
C(102) C(103) H(103) 118.883 no . . .
C(104) C(103) H(103) 118.894 no . . .
C(103) C(104) H(104) 119.988 no . . .
C(105) C(104) H(104) 119.975 no . . .
C(104) C(105) H(105) 119.108 no . . .
C(106) C(105) H(105) 119.124 no . . .
C(105) C(106) H(106) 121.548 no . . .
C(107) C(106) H(106) 121.541 no . . .
C(102) C(107) H(107) 121.325 no . . .
C(106) C(107) H(107) 121.340 no . . .
C(109) C(108) H(108) 120.158 no . . .
C(113) C(108) H(108) 120.176 no . . .
C(108) C(109) H(109) 119.900 no . . .
C(110) C(109) H(109) 119.905 no . . .
C(109) C(110) H(110) 119.744 no . . .
C(111) C(110) H(110) 119.747 no . . .
C(110) C(111) H(111) 119.585 no . . .
C(112) C(111) H(111) 119.580 no . . .
C(111) C(112) H(112) 120.249 no . . .
C(113) C(112) H(112) 120.273 no . . .
C(108) C(113) H(113) 120.348 no . . .
C(112) C(113) H(113) 120.338 no . . .
C(115) C(114) H(114) 121.032 no . . .
C(119) C(114) H(114) 121.041 no . . .
C(114) C(115) H(115) 121.264 no . . .
C(116) C(115) H(115) 121.247 no . . .
C(115) C(116) H(116) 118.163 no . . .
C(117) C(116) H(116) 118.173 no . . .
C(116) C(117) H(117) 120.348 no . . .
C(118) C(117) H(117) 120.339 no . . .
C(117) C(118) H(118) 118.872 no . . .
C(119) C(118) H(118) 118.867 no . . .
C(114) C(119) H(119) 120.424 no . . .
C(118) C(119) H(119) 120.427 no . . .

loop_
_geom_bond_atom_site_label_1
_geom_bond_atom_site_label_2
_geom_bond_distance
_geom_bond_publ_flag
_geom_bond_site_symmetry_1
_geom_bond_site_symmetry_2
Nb(1) Cl(1) 2.4346(13) yes . .
Nb(1) Cl(2) 2.4496(12) yes . .
Nb(1) Cl(3) 2.4215(14) yes . .
Nb(1) O(1) 1.943(3) yes . .
Nb(1) O(2) 1.919(3) yes . .
Nb(1) O(3) 1.939(3) yes . .
Nb(2) Cl(4) 2.4064(14) yes . .
Nb(2) Cl(5) 2.4399(12) yes . .
Nb(2) Cl(6) 2.4732(13) yes . .
Nb(2) O(4) 1.947(3) yes . .
Nb(2) O(5) 1.927(3) yes . .
Nb(2) O(6) 1.912(3) yes . .
O(1) C(3) 1.369(5) yes . .
O(2) C(9) 1.381(5) yes . .
O(3) C(15) 1.378(5) yes . .
O(4) C(46) 1.366(5) yes . .
O(5) C(51) 1.374(5) yes . .
O(6) C(58) 1.374(5) yes . .
N(1) C(90) 1.514(6) yes . .
N(1) C(92) 1.512(6) yes . .
N(1) C(94) 1.505(7) yes . .
N(2) C(96) 1.506(7) yes . .
N(2) C(98) 1.504(9) yes . .
N(2) C(100) 1.497(8) yes . .
C(1) C(2) 1.508(6) yes . .
C(1) C(8) 1.503(5) yes . .
C(1) C(14) 1.510(6) yes . .
C(2) C(3) 1.420(6) yes . .
C(2) C(7) 1.374(6) yes . .
C(3) C(4) 1.410(6) yes . .
C(4) C(5) 1.396(6) yes . .
C(4) C(20) 1.548(6) yes . .
C(5) C(6) 1.400(6) yes . .
C(6) C(7) 1.392(6) yes . .
C(6) C(24) 1.532(6) yes . .
C(8) C(9) 1.408(6) yes . .
C(8) C(13) 1.387(5) yes . .
C(9) C(10) 1.406(5) yes . .
C(10) C(11) 1.397(6) yes . .
C(10) C(28) 1.534(6) yes . .
C(11) C(12) 1.394(6) yes . .
C(12) C(13) 1.390(5) yes . .
C(12) C(32) 1.540(6) yes . .
C(14) C(15) 1.417(5) yes . .
C(14) C(19) 1.386(6) yes . .
C(15) C(16) 1.410(6) yes . .
C(16) C(17) 1.399(6) yes . .
C(16) C(36) 1.546(6) yes . .
C(17) C(18) 1.391(6) yes . .
C(18) C(19) 1.381(6) yes . .
C(18) C(40) 1.545(6) yes . .
C(20) C(21) 1.538(7) yes . .
C(20) C(22) 1.533(6) yes . .
C(20) C(23) 1.530(6) yes . .
C(24) C(25) 1.539(8) yes . .
C(24) C(26) 1.527(6) yes . .
C(24) C(27) 1.529(8) yes . .
C(28) C(29) 1.536(7) yes . .
C(28) C(30) 1.536(7) yes . .
C(28) C(31) 1.537(6) yes . .
C(32) C(33) 1.527(8) yes . .
C(32) C(34) 1.540(9) yes . .
C(32) C(35) 1.516(8) yes . .
C(36) C(37) 1.528(7) yes . .
C(36) C(38) 1.529(7) yes . .
C(36) C(39) 1.539(7) yes . .
C(40) C(41) 1.566(10) yes . .
C(40) C(42) 1.576(9) yes . .
C(40) C(43) 1.522(10) yes . .
C(40) C(123) 1.586(17) yes . .
C(40) C(124) 1.642(15) yes . .
C(40) C(125) 1.484(19) yes . .
C(41) C(124) 1.232(19) yes . .
C(41) C(125) 1.765(17) yes . .
C(43) C(124) 1.79(2) yes . .
C(44) C(45) 1.512(6) yes . .
C(44) C(52) 1.508(5) yes . .
C(44) C(57) 1.511(6) yes . .
C(45) C(46) 1.411(5) yes . .
C(45) C(50) 1.391(6) yes . .
C(46) C(47) 1.412(6) yes . .
C(47) C(48) 1.392(7) yes . .
C(47) C(63) 1.543(5) yes . .
C(48) C(49) 1.389(6) yes . .
C(49) C(50) 1.392(6) yes . .
C(49) C(67) 1.551(7) yes . .
C(51) C(52) 1.417(6) yes . .
C(51) C(56) 1.414(6) yes . .
C(52) C(53) 1.382(5) yes . .
C(53) C(54) 1.389(6) yes . .
C(54) C(55) 1.383(7) yes . .
C(54) C(75) 1.550(6) yes . .
C(55) C(56) 1.396(6) yes . .
C(56) C(71) 1.536(6) yes . .
C(57) C(58) 1.411(6) yes . .
C(57) C(62) 1.386(6) yes . .
C(58) C(59) 1.403(6) yes . .
C(59) C(60) 1.392(6) yes . .
C(59) C(79) 1.546(6) yes . .
C(60) C(61) 1.386(7) yes . .
C(61) C(62) 1.388(7) yes . .
C(61) C(83) 1.547(7) yes . .
C(63) C(64) 1.541(7) yes . .
C(63) C(65) 1.525(7) yes . .
C(63) C(66) 1.526(7) yes . .
C(67) C(68) 1.581(14) yes . .
C(67) C(69) 1.581(13) yes . .
C(67) C(70) 1.502(15) yes . .
C(67) C(126) 1.510(14) yes . .
C(67) C(127) 1.556(11) yes . .
C(67) C(128) 1.602(10) yes . .
C(71) C(72) 1.551(6) yes . .
C(71) C(73) 1.544(7) yes . .
C(71) C(74) 1.529(6) yes . .
C(75) C(76) 1.557(15) yes . .
C(75) C(77) 1.606(18) yes . .
C(75) C(78) 1.538(13) yes . .
C(75) C(129) 1.591(12) yes . .
C(75) C(130) 1.557(13) yes . .
C(75) C(131) 1.519(13) yes . .
C(79) C(80) 1.537(7) yes . .
C(79) C(81) 1.542(6) yes . .
C(79) C(82) 1.539(7) yes . .
C(83) C(84) 1.53(2) yes . .
C(83) C(85) 1.557(19) yes . .
C(83) C(86) 1.597(17) yes . .
C(83) C(87) 1.596(14) yes . .
C(83) C(88) 1.553(14) yes . .
C(83) C(89) 1.556(16) yes . .
C(84) C(88) 1.79(3) yes . .
C(85) C(88) 1.18(2) yes . .
C(85) C(89) 1.75(3) yes . .
C(86) C(87) 1.91(2) yes . .
C(90) C(91) 1.511(8) yes . .
C(92) C(93) 1.506(9) yes . .
C(94) C(95) 1.510(8) yes . .
C(96) C(97) 1.516(8) yes . .
C(98) C(99) 1.477(10) yes . .
C(100) C(101) 1.512(11) yes . .
C(102) C(103) 1.309(13) yes . .
C(102) C(107) 1.330(12) yes . .
C(103) C(104) 1.311(12) yes . .
C(104) C(105) 1.301(15) yes . .
C(105) C(106) 1.367(17) yes . .
C(106) C(107) 1.430(12) yes . .
C(108) C(109) 1.367(9) yes . .
C(108) C(113) 1.392(11) yes . .
C(109) C(110) 1.348(8) yes . .
C(110) C(111) 1.355(10) yes . .
C(111) C(112) 1.366(10) yes . .
C(112) C(113) 1.370(10) yes . .
C(114) C(115) 1.369(12) yes . .
C(114) C(119) 1.410(14) yes . .
C(115) C(116) 1.323(13) yes . .
C(116) C(117) 1.323(13) yes . .
C(117) C(118) 1.292(13) yes . .
C(118) C(119) 1.310(17) yes . .
C(120) C(121) 1.59(4) yes . .
C(120) C(122) 1.32(3) yes . 2_576
C(120) C(134) 1.09(5) yes . .
C(121) C(122) 1.33(3) yes . .
C(121) C(134) 1.85(4) yes . .
C(122) C(134) 1.20(4) yes . 2_576
C(132) C(133) 1.34(3) yes . .
C(132) C(134) 1.41(4) yes . 2_576
C(133) C(134) 1.46(5) yes . .
N(1) H(1A) 0.930 no . .
N(2) H(2A) 0.930 no . .
C(1) H(1) 1.000 no . .
C(5) H(5) 0.950 no . .
C(7) H(7) 0.950 no . .
C(11) H(11) 0.950 no . .
C(13) H(13) 0.950 no . .
C(17) H(17) 0.950 no . .
C(19) H(19) 0.950 no . .
C(21) H(21A) 0.980 no . .
C(21) H(21B) 0.980 no . .
C(21) H(21C) 0.980 no . .
C(22) H(22A) 0.980 no . .
C(22) H(22B) 0.980 no . .
C(22) H(22C) 0.980 no . .
C(23) H(23A) 0.980 no . .
C(23) H(23B) 0.980 no . .
C(23) H(23C) 0.980 no . .
C(25) H(25A) 0.980 no . .
C(25) H(25B) 0.980 no . .
C(25) H(25C) 0.980 no . .
C(26) H(26A) 0.980 no . .
C(26) H(26B) 0.980 no . .
C(26) H(26C) 0.980 no . .
C(27) H(27A) 0.980 no . .
C(27) H(27B) 0.980 no . .
C(27) H(27C) 0.980 no . .
C(29) H(29A) 0.980 no . .
C(29) H(29B) 0.980 no . .
C(29) H(29C) 0.980 no . .
C(30) H(30A) 0.980 no . .
C(30) H(30B) 0.980 no . .
C(30) H(30C) 0.980 no . .
C(31) H(31A) 0.980 no . .
C(31) H(31B) 0.980 no . .
C(31) H(31C) 0.980 no . .
C(33) H(33A) 0.980 no . .
C(33) H(33B) 0.980 no . .
C(33) H(33C) 0.980 no . .
C(34) H(34A) 0.980 no . .
C(34) H(34B) 0.980 no . .
C(34) H(34C) 0.980 no . .
C(35) H(35A) 0.980 no . .
C(35) H(35B) 0.980 no . .
C(35) H(35C) 0.980 no . .
C(37) H(37A) 0.980 no . .
C(37) H(37B) 0.980 no . .
C(37) H(37C) 0.980 no . .
C(38) H(38A) 0.980 no . .
C(38) H(38B) 0.980 no . .
C(38) H(38C) 0.980 no . .
C(39) H(39A) 0.980 no . .
C(39) H(39B) 0.980 no . .
C(39) H(39C) 0.980 no . .
C(44) H(44) 1.000 no . .
C(48) H(48) 0.950 no . .
C(50) H(50) 0.950 no . .
C(53) H(53) 0.950 no . .
C(55) H(55) 0.950 no . .
C(60) H(60) 0.950 no . .
C(62) H(62) 0.950 no . .
C(64) H(64A) 0.980 no . .
C(64) H(64B) 0.980 no . .
C(64) H(64C) 0.980 no . .
C(65) H(65A) 0.980 no . .
C(65) H(65B) 0.980 no . .
C(65) H(65C) 0.980 no . .
C(66) H(66A) 0.980 no . .
C(66) H(66B) 0.980 no . .
C(66) H(66C) 0.980 no . .
C(72) H(72A) 0.980 no . .
C(72) H(72B) 0.980 no . .
C(72) H(72C) 0.980 no . .
C(73) H(73A) 0.980 no . .
C(73) H(73B) 0.980 no . .
C(73) H(73C) 0.980 no . .
C(74) H(74A) 0.980 no . .
C(74) H(74B) 0.980 no . .
C(74) H(74C) 0.980 no . .
C(80) H(80A) 0.980 no . .
C(80) H(80B) 0.980 no . .
C(80) H(80C) 0.980 no . .
C(81) H(81A) 0.980 no . .
C(81) H(81B) 0.980 no . .
C(81) H(81C) 0.980 no . .
C(82) H(82A) 0.980 no . .
C(82) H(82B) 0.980 no . .
C(82) H(82C) 0.980 no . .
C(90) H(90A) 0.990 no . .
C(90) H(90B) 0.990 no . .
C(91) H(91A) 0.980 no . .
C(91) H(91B) 0.980 no . .
C(91) H(91C) 0.980 no . .
C(92) H(92A) 0.990 no . .
C(92) H(92B) 0.990 no . .
C(93) H(93A) 0.980 no . .
C(93) H(93B) 0.980 no . .
C(93) H(93C) 0.980 no . .
C(94) H(94A) 0.990 no . .
C(94) H(94B) 0.990 no . .
C(95) H(95A) 0.980 no . .
C(95) H(95B) 0.980 no . .
C(95) H(95C) 0.980 no . .
C(96) H(96A) 0.990 no . .
C(96) H(96B) 0.990 no . .
C(97) H(97A) 0.980 no . .
C(97) H(97B) 0.980 no . .
C(97) H(97C) 0.980 no . .
C(98) H(98A) 0.990 no . .
C(98) H(98B) 0.990 no . .
C(99) H(99A) 0.980 no . .
C(99) H(99B) 0.980 no . .
C(99) H(99C) 0.980 no . .
C(100) H(10A) 0.990 no . .
C(100) H(10B) 0.990 no . .
C(101) H(10C) 0.980 no . .
C(101) H(10D) 0.980 no . .
C(101) H(10E) 0.980 no . .
C(102) H(102) 0.950 no . .
C(103) H(103) 0.950 no . .
C(104) H(104) 0.950 no . .
C(105) H(105) 0.950 no . .
C(106) H(106) 0.950 no . .
C(107) H(107) 0.950 no . .
C(108) H(108) 0.950 no . .
C(109) H(109) 0.950 no . .
C(110) H(110) 0.950 no . .
C(111) H(111) 0.950 no . .
C(112) H(112) 0.950 no . .
C(113) H(113) 0.950 no . .
C(114) H(114) 0.950 no . .
C(115) H(115) 0.950 no . .
C(116) H(116) 0.950 no . .
C(117) H(117) 0.950 no . .
C(118) H(118) 0.950 no . .
C(119) H(119) 0.950 no . .

loop_
_geom_hbond_atom_site_label_D
_geom_hbond_atom_site_label_H
_geom_hbond_atom_site_label_A
_geom_hbond_site_symmetry_D
_geom_hbond_site_symmetry_H
_geom_hbond_site_symmetry_A
_geom_hbond_distance_DA
_geom_hbond_distance_DH
_geom_hbond_distance_HA
_geom_hbond_angle_DHA
_geom_hbond_publ_flag
N(1) H(1A) Cl(6) . . 2_565 3.297(4) 0.930 2.405 160.8 no

loop_
_geom_torsion_atom_site_label_1
_geom_torsion_atom_site_label_2
_geom_torsion_atom_site_label_3
_geom_torsion_atom_site_label_4
_geom_torsion
_geom_torsion_publ_flag
_geom_torsion_site_symmetry_1
_geom_torsion_site_symmetry_2
_geom_torsion_site_symmetry_3
_geom_torsion_site_symmetry_4
Cl(1) Nb(1) O(2) C(9) 150.3(4) no . . . .
Cl(1) Nb(1) O(3) C(15) -128.1(4) no . . . .
Cl(2) Nb(1) O(1) C(3) -123.8(3) no . . . .
Cl(2) Nb(1) O(3) C(15) 147.0(4) no . . . .
Cl(3) Nb(1) O(1) C(3) 147.1(3) no . . . .
Cl(3) Nb(1) O(2) C(9) -123.9(4) no . . . .
O(1) Nb(1) O(2) C(9) -37.9(4) no . . . .
O(2) Nb(1) O(1) C(3) 57.0(3) no . . . .
O(1) Nb(1) O(3) C(15) 60.0(4) no . . . .
O(3) Nb(1) O(1) C(3) -38.1(3) no . . . .
O(2) Nb(1) O(3) C(15) -37.4(4) no . . . .
O(3) Nb(1) O(2) C(9) 59.2(4) no . . . .
Cl(4) Nb(2) O(5) C(51) -137.2(4) no . . . .
Cl(4) Nb(2) O(6) C(58) 130.3(4) no . . . .
Cl(5) Nb(2) O(4) C(46) 134.3(4) no . . . .
Cl(5) Nb(2) O(6) C(58) -142.4(4) no . . . .
Cl(6) Nb(2) O(4) C(46) -139.9(4) no . . . .
Cl(6) Nb(2) O(5) C(51) 134.3(4) no . . . .
O(4) Nb(2) O(5) C(51) 47.6(4) no . . . .
O(5) Nb(2) O(4) C(46) -52.0(4) no . . . .
O(4) Nb(2) O(6) C(58) -54.8(4) no . . . .
O(6) Nb(2) O(4) C(46) 45.1(4) no . . . .
O(5) Nb(2) O(6) C(58) 41.3(4) no . . . .
O(6) Nb(2) O(5) C(51) -46.7(4) no . . . .
Nb(1) O(1) C(3) C(2) -8.7(6) no . . . .
Nb(1) O(1) C(3) C(4) 172.7(3) no . . . .
Nb(1) O(2) C(9) C(8) -7.6(7) no . . . .
Nb(1) O(2) C(9) C(10) 173.2(3) no . . . .
Nb(1) O(3) C(15) C(14) -13.6(6) no . . . .
Nb(1) O(3) C(15) C(16) 166.2(3) no . . . .
Nb(2) O(4) C(46) C(45) 5.7(7) no . . . .
Nb(2) O(4) C(46) C(47) -173.5(3) no . . . .
Nb(2) O(5) C(51) C(52) -0.5(7) no . . . .
Nb(2) O(5) C(51) C(56) 178.4(3) no . . . .
Nb(2) O(6) C(58) C(57) 4.2(7) no . . . .
Nb(2) O(6) C(58) C(59) -173.6(3) no . . . .
C(90) N(1) C(92) C(93) -159.0(3) no . . . .
C(92) N(1) C(90) C(91) -64.5(5) no . . . .
C(90) N(1) C(94) C(95) 55.5(5) no . . . .
C(94) N(1) C(90) C(91) 62.0(5) no . . . .
C(92) N(1) C(94) C(95) -177.7(4) no . . . .
C(94) N(1) C(92) C(93) 72.8(5) no . . . .
C(96) N(2) C(98) C(99) 58.2(6) no . . . .
C(98) N(2) C(96) C(97) 66.3(6) no . . . .
C(96) N(2) C(100) C(101) -50.6(5) no . . . .
C(100) N(2) C(96) C(97) -59.8(6) no . . . .
C(98) N(2) C(100) C(101) -179.3(4) no . . . .
C(100) N(2) C(98) C(99) -173.2(4) no . . . .
C(2) C(1) C(8) C(9) 112.8(4) no . . . .
C(2) C(1) C(8) C(13) -69.6(5) no . . . .
C(8) C(1) C(2) C(3) -98.9(4) no . . . .
C(8) C(1) C(2) C(7) 80.3(5) no . . . .
C(2) C(1) C(14) C(15) -101.1(4) no . . . .
C(2) C(1) C(14) C(19) 83.3(4) no . . . .
C(14) C(1) C(2) C(3) 111.7(4) no . . . .
C(14) C(1) C(2) C(7) -69.1(4) no . . . .
C(8) C(1) C(14) C(15) 108.5(4) no . . . .
C(8) C(1) C(14) C(19) -67.1(5) no . . . .
C(14) C(1) C(8) C(9) -96.8(4) no . . . .
C(14) C(1) C(8) C(13) 80.8(5) no . . . .
C(1) C(2) C(3) O(1) -3.2(5) no . . . .
C(1) C(2) C(3) C(4) 175.4(3) no . . . .
C(1) C(2) C(7) C(6) -177.6(3) no . . . .
C(3) C(2) C(7) C(6) 1.5(5) no . . . .
C(7) C(2) C(3) O(1) 177.6(3) no . . . .
C(7) C(2) C(3) C(4) -3.8(5) no . . . .
O(1) C(3) C(4) C(5) -177.5(3) no . . . .
O(1) C(3) C(4) C(20) 6.6(5) no . . . .
C(2) C(3) C(4) C(5) 3.9(5) no . . . .
C(2) C(3) C(4) C(20) -172.0(3) no . . . .
C(3) C(4) C(5) C(6) -2.0(5) no . . . .
C(3) C(4) C(20) C(21) 179.4(3) no . . . .
C(3) C(4) C(20) C(22) -61.1(4) no . . . .
C(3) C(4) C(20) C(23) 59.9(4) no . . . .
C(5) C(4) C(20) C(21) 3.6(5) no . . . .
C(5) C(4) C(20) C(22) 123.1(4) no . . . .
C(5) C(4) C(20) C(23) -115.9(4) no . . . .
C(20) C(4) C(5) C(6) 174.0(3) no . . . .
C(4) C(5) C(6) C(7) -0.2(5) no . . . .
C(4) C(5) C(6) C(24) -178.0(3) no . . . .
C(5) C(6) C(7) C(2) 0.5(5) no . . . .
C(5) C(6) C(24) C(25) -10.2(5) no . . . .
C(5) C(6) C(24) C(26) 109.5(4) no . . . .
C(5) C(6) C(24) C(27) -130.7(4) no . . . .
C(7) C(6) C(24) C(25) 172.1(3) no . . . .
C(7) C(6) C(24) C(26) -68.2(5) no . . . .
C(7) C(6) C(24) C(27) 51.6(4) no . . . .
C(24) C(6) C(7) C(2) 178.3(3) no . . . .
C(1) C(8) C(9) O(2) -4.6(5) no . . . .
C(1) C(8) C(9) C(10) 174.5(3) no . . . .
C(1) C(8) C(13) C(12) -176.6(4) no . . . .
C(9) C(8) C(13) C(12) 1.0(6) no . . . .
C(13) C(8) C(9) O(2) 177.7(4) no . . . .
C(13) C(8) C(9) C(10) -3.2(6) no . . . .
O(2) C(9) C(10) C(11) -177.5(3) no . . . .
O(2) C(9) C(10) C(28) 3.6(6) no . . . .
C(8) C(9) C(10) C(11) 3.4(6) no . . . .
C(8) C(9) C(10) C(28) -175.5(4) no . . . .
C(9) C(10) C(11) C(12) -1.5(6) no . . . .
C(9) C(10) C(28) C(29) 58.6(5) no . . . .
C(9) C(10) C(28) C(30) -63.5(5) no . . . .
C(9) C(10) C(28) C(31) 177.7(4) no . . . .
C(11) C(10) C(28) C(29) -120.2(4) no . . . .
C(11) C(10) C(28) C(30) 117.7(4) no . . . .
C(11) C(10) C(28) C(31) -1.1(6) no . . . .
C(28) C(10) C(11) C(12) 177.4(4) no . . . .
C(10) C(11) C(12) C(13) -0.7(7) no . . . .
C(10) C(11) C(12) C(32) -179.2(4) no . . . .
C(11) C(12) C(13) C(8) 0.9(6) no . . . .
C(11) C(12) C(32) C(33) -61.8(5) no . . . .
C(11) C(12) C(32) C(34) 57.0(5) no . . . .
C(11) C(12) C(32) C(35) 177.2(4) no . . . .
C(13) C(12) C(32) C(33) 119.8(4) no . . . .
C(13) C(12) C(32) C(34) -121.5(4) no . . . .
C(13) C(12) C(32) C(35) -1.3(6) no . . . .
C(32) C(12) C(13) C(8) 179.5(4) no . . . .
C(1) C(14) C(15) O(3) -0.3(5) no . . . .
C(1) C(14) C(15) C(16) 179.9(3) no . . . .
C(1) C(14) C(19) C(18) 176.6(3) no . . . .
C(15) C(14) C(19) C(18) 1.2(5) no . . . .
C(19) C(14) C(15) O(3) 175.5(3) no . . . .
C(19) C(14) C(15) C(16) -4.3(5) no . . . .
O(3) C(15) C(16) C(17) -175.7(3) no . . . .
O(3) C(15) C(16) C(36) 4.5(5) no . . . .
C(14) C(15) C(16) C(17) 4.1(5) no . . . .
C(14) C(15) C(16) C(36) -175.7(3) no . . . .
C(15) C(16) C(17) C(18) -0.9(6) no . . . .
C(15) C(16) C(36) C(37) -61.1(5) no . . . .
C(15) C(16) C(36) C(38) 179.5(3) no . . . .
C(15) C(16) C(36) C(39) 60.0(5) no . . . .
C(17) C(16) C(36) C(37) 119.2(4) no . . . .
C(17) C(16) C(36) C(38) -0.3(5) no . . . .
C(17) C(16) C(36) C(39) -119.8(4) no . . . .
C(36) C(16) C(17) C(18) 178.8(4) no . . . .
C(16) C(17) C(18) C(19) -2.0(6) no . . . .
C(16) C(17) C(18) C(40) 176.4(3) no . . . .
C(17) C(18) C(19) C(14) 1.9(5) no . . . .
C(17) C(18) C(40) C(41) -77.9(4) no . . . .
C(17) C(18) C(40) C(42) 38.3(5) no . . . .
C(17) C(18) C(40) C(43) 161.4(3) no . . . .
C(17) C(18) C(40) C(123) 127.1(4) no . . . .
C(17) C(18) C(40) C(124) -125.2(4) no . . . .
C(17) C(18) C(40) C(125) -1.5(6) no . . . .
C(19) C(18) C(40) C(41) 100.5(4) no . . . .
C(19) C(18) C(40) C(42) -143.3(4) no . . . .
C(19) C(18) C(40) C(43) -20.2(5) no . . . .
C(19) C(18) C(40) C(123) -54.5(4) no . . . .
C(19) C(18) C(40) C(124) 53.2(5) no . . . .
C(19) C(18) C(40) C(125) 176.9(3) no . . . .
C(40) C(18) C(19) C(14) -176.6(3) no . . . .
C(18) C(40) C(41) C(124) -96.9(4) no . . . .
C(18) C(40) C(41) C(125) 111.9(4) no . . . .
C(18) C(40) C(43) C(124) 100.2(4) no . . . .
C(18) C(40) C(124) C(41) 97.8(7) no . . . .
C(18) C(40) C(124) C(43) -108.2(5) no . . . .
C(18) C(40) C(125) C(41) -100.5(5) no . . . .
C(42) C(40) C(41) C(124) 145.7(5) no . . . .
C(42) C(40) C(41) C(125) -5.6(4) no . . . .
C(41) C(40) C(43) C(124) -19.2(5) no . . . .
C(43) C(40) C(41) C(124) 25.7(6) no . . . .
C(43) C(40) C(41) C(125) -125.6(5) no . . . .
C(123) C(40) C(41) C(124) 46.8(11) no . . . .
C(123) C(40) C(41) C(125) -104.5(10) no . . . .
C(41) C(40) C(124) C(43) 154.0(10) no . . . .
C(124) C(40) C(41) C(125) -151.2(10) no . . . .
C(125) C(40) C(41) C(124) 151.2(9) no . . . .
C(42) C(40) C(43) C(124) -137.3(5) no . . . .
C(42) C(40) C(124) C(41) -57.4(14) no . . . .
C(42) C(40) C(124) C(43) 96.6(11) no . . . .
C(42) C(40) C(125) C(41) 171.2(12) no . . . .
C(123) C(40) C(43) C(124) -172.2(13) no . . . .
C(43) C(40) C(124) C(41) -154.0(9) no . . . .
C(43) C(40) C(125) C(41) 100.0(8) no . . . .
C(125) C(40) C(43) C(124) -99.7(10) no . . . .
C(123) C(40) C(124) C(41) -149.7(8) no . . . .
C(123) C(40) C(124) C(43) 4.3(7) no . . . .
C(123) C(40) C(125) C(41) 134.0(7) no . . . .
C(124) C(40) C(125) C(41) 21.3(8) no . . . .
C(125) C(40) C(124) C(41) -29.0(11) no . . . .
C(125) C(40) C(124) C(43) 125.0(9) no . . . .
C(40) C(41) C(124) C(43) -22.1(8) no . . . .
C(124) C(41) C(125) C(40) -30.7(12) no . . . .
C(125) C(41) C(124) C(40) 25.4(10) no . . . .
C(125) C(41) C(124) C(43) 3.3(16) no . . . .
C(40) C(43) C(124) C(41) 25.2(9) no . . . .
C(45) C(44) C(52) C(51) -106.1(4) no . . . .
C(45) C(44) C(52) C(53) 76.3(5) no . . . .
C(52) C(44) C(45) C(46) 104.8(4) no . . . .
C(52) C(44) C(45) C(50) -78.1(5) no . . . .
C(45) C(44) C(57) C(58) 100.3(4) no . . . .
C(45) C(44) C(57) C(62) -82.9(4) no . . . .
C(57) C(44) C(45) C(46) -104.6(4) no . . . .
C(57) C(44) C(45) C(50) 72.5(5) no . . . .
C(52) C(44) C(57) C(58) -108.4(4) no . . . .
C(52) C(44) C(57) C(62) 68.4(5) no . . . .
C(57) C(44) C(52) C(51) 103.1(4) no . . . .
C(57) C(44) C(52) C(53) -74.6(5) no . . . .
C(44) C(45) C(46) O(4) -1.5(5) no . . . .
C(44) C(45) C(46) C(47) 177.6(3) no . . . .
C(44) C(45) C(50) C(49) -177.8(3) no . . . .
C(46) C(45) C(50) C(49) -0.9(6) no . . . .
C(50) C(45) C(46) O(4) -178.8(4) no . . . .
C(50) C(45) C(46) C(47) 0.4(6) no . . . .
O(4) C(46) C(47) C(48) 179.8(3) no . . . .
O(4) C(46) C(47) C(63) 4.4(6) no . . . .
C(45) C(46) C(47) C(48) 0.7(6) no . . . .
C(45) C(46) C(47) C(63) -174.7(3) no . . . .
C(46) C(47) C(48) C(49) -1.3(6) no . . . .
C(46) C(47) C(63) C(64) 68.4(5) no . . . .
C(46) C(47) C(63) C(65) -173.0(4) no . . . .
C(46) C(47) C(63) C(66) -52.4(5) no . . . .
C(48) C(47) C(63) C(64) -106.9(4) no . . . .
C(48) C(47) C(63) C(65) 11.7(5) no . . . .
C(48) C(47) C(63) C(66) 132.4(4) no . . . .
C(63) C(47) C(48) C(49) 174.2(4) no . . . .
C(47) C(48) C(49) C(50) 0.9(6) no . . . .
C(47) C(48) C(49) C(67) -178.5(4) no . . . .
C(48) C(49) C(50) C(45) 0.3(6) no . . . .
C(48) C(49) C(67) C(68) 16.7(6) no . . . .
C(48) C(49) C(67) C(69) -102.1(4) no . . . .
C(48) C(49) C(67) C(70) 137.1(4) no . . . .
C(48) C(49) C(67) C(126) -72.3(5) no . . . .
C(48) C(49) C(67) C(127) 52.1(5) no . . . .
C(48) C(49) C(67) C(128) 166.6(4) no . . . .
C(50) C(49) C(67) C(68) -162.6(4) no . . . .
C(50) C(49) C(67) C(69) 78.6(5) no . . . .
C(50) C(49) C(67) C(70) -42.2(5) no . . . .
C(50) C(49) C(67) C(126) 108.4(4) no . . . .
C(50) C(49) C(67) C(127) -127.2(4) no . . . .
C(50) C(49) C(67) C(128) -12.7(5) no . . . .
C(67) C(49) C(50) C(45) 179.6(4) no . . . .
O(5) C(51) C(52) C(44) 1.1(5) no . . . .
O(5) C(51) C(52) C(53) 178.8(3) no . . . .
O(5) C(51) C(56) C(55) -179.8(3) no . . . .
O(5) C(51) C(56) C(71) -2.0(6) no . . . .
C(52) C(51) C(56) C(55) -0.9(6) no . . . .
C(52) C(51) C(56) C(71) 176.9(3) no . . . .
C(56) C(51) C(52) C(44) -177.9(3) no . . . .
C(56) C(51) C(52) C(53) -0.1(6) no . . . .
C(44) C(52) C(53) C(54) 177.4(4) no . . . .
C(51) C(52) C(53) C(54) -0.2(6) no . . . .
C(52) C(53) C(54) C(55) 1.5(6) no . . . .
C(52) C(53) C(54) C(75) -178.3(4) no . . . .
C(53) C(54) C(55) C(56) -2.7(7) no . . . .
C(53) C(54) C(75) C(76) 153.4(4) no . . . .
C(53) C(54) C(75) C(77) -89.8(5) no . . . .
C(53) C(54) C(75) C(78) 33.2(6) no . . . .
C(53) C(54) C(75) C(129) 127.5(4) no . . . .
C(53) C(54) C(75) C(130) 6.7(6) no . . . .
C(53) C(54) C(75) C(131) -114.1(5) no . . . .
C(55) C(54) C(75) C(76) -26.4(6) no . . . .
C(55) C(54) C(75) C(77) 90.4(5) no . . . .
C(55) C(54) C(75) C(78) -146.6(4) no . . . .
C(55) C(54) C(75) C(129) -52.3(6) no . . . .
C(55) C(54) C(75) C(130) -173.1(4) no . . . .
C(55) C(54) C(75) C(131) 66.1(5) no . . . .
C(75) C(54) C(55) C(56) 177.1(4) no . . . .
C(54) C(55) C(56) C(51) 2.4(6) no . . . .
C(54) C(55) C(56) C(71) -175.4(4) no . . . .
C(51) C(56) C(71) C(72) 179.3(4) no . . . .
C(51) C(56) C(71) C(73) -62.5(5) no . . . .
C(51) C(56) C(71) C(74) 59.3(5) no . . . .
C(55) C(56) C(71) C(72) -3.0(6) no . . . .
C(55) C(56) C(71) C(73) 115.1(4) no . . . .
C(55) C(56) C(71) C(74) -123.0(4) no . . . .
C(44) C(57) C(58) O(6) 3.0(5) no . . . .
C(44) C(57) C(58) C(59) -179.2(3) no . . . .
C(44) C(57) C(62) C(61) -176.3(4) no . . . .
C(58) C(57) C(62) C(61) 0.3(6) no . . . .
C(62) C(57) C(58) O(6) -174.0(4) no . . . .
C(62) C(57) C(58) C(59) 3.8(6) no . . . .
O(6) C(58) C(59) C(60) 173.2(3) no . . . .
O(6) C(58) C(59) C(79) -5.1(6) no . . . .
C(57) C(58) C(59) C(60) -4.6(6) no . . . .
C(57) C(58) C(59) C(79) 177.0(3) no . . . .
C(58) C(59) C(60) C(61) 1.5(6) no . . . .
C(58) C(59) C(79) C(80) 67.0(5) no . . . .
C(58) C(59) C(79) C(81) -54.3(5) no . . . .
C(58) C(59) C(79) C(82) -173.1(4) no . . . .
C(60) C(59) C(79) C(80) -111.3(4) no . . . .
C(60) C(59) C(79) C(81) 127.4(4) no . . . .
C(60) C(59) C(79) C(82) 8.6(5) no . . . .
C(79) C(59) C(60) C(61) 179.8(4) no . . . .
C(59) C(60) C(61) C(62) 2.4(7) no . . . .
C(59) C(60) C(61) C(83) -176.4(4) no . . . .
C(60) C(61) C(62) C(57) -3.3(6) no . . . .
C(60) C(61) C(83) C(84) 101.4(5) no . . . .
C(60) C(61) C(83) C(85) -133.9(5) no . . . .
C(60) C(61) C(83) C(86) -18.7(6) no . . . .
C(60) C(61) C(83) C(87) 60.0(6) no . . . .
C(60) C(61) C(83) C(88) 178.4(4) no . . . .
C(60) C(61) C(83) C(89) -60.5(6) no . . . .
C(62) C(61) C(83) C(84) -77.4(6) no . . . .
C(62) C(61) C(83) C(85) 47.3(6) no . . . .
C(62) C(61) C(83) C(86) 162.5(4) no . . . .
C(62) C(61) C(83) C(87) -118.8(5) no . . . .
C(62) C(61) C(83) C(88) -0.4(6) no . . . .
C(62) C(61) C(83) C(89) 120.7(5) no . . . .
C(83) C(61) C(62) C(57) 175.5(4) no . . . .
C(61) C(83) C(84) C(88) 107.8(6) no . . . .
C(61) C(83) C(85) C(88) -102.7(7) no . . . .
C(61) C(83) C(85) C(89) 104.7(5) no . . . .
C(61) C(83) C(86) C(87) 102.2(5) no . . . .
C(61) C(83) C(87) C(86) -107.9(5) no . . . .
C(61) C(83) C(88) C(84) -104.7(5) no . . . .
C(61) C(83) C(88) C(85) 95.4(6) no . . . .
C(61) C(83) C(89) C(85) -103.8(5) no . . . .
C(84) C(83) C(85) C(88) 20.6(13) no . . . .
C(84) C(83) C(85) C(89) -132.0(10) no . . . .
C(85) C(83) C(84) C(88) -15.1(9) no . . . .
C(84) C(83) C(86) C(87) -19.1(10) no . . . .
C(86) C(83) C(84) C(88) -130.3(8) no . . . .
C(84) C(83) C(87) C(86) 150.6(14) no . . . .
C(87) C(83) C(84) C(88) -160.0(14) no . . . .
C(84) C(83) C(88) C(85) -159.9(11) no . . . .
C(84) C(83) C(89) C(85) 100.9(15) no . . . .
C(89) C(83) C(84) C(88) -96.9(14) no . . . .
C(85) C(83) C(86) C(87) -139.5(7) no . . . .
C(86) C(83) C(85) C(88) 137.8(8) no . . . .
C(86) C(83) C(85) C(89) -14.7(7) no . . . .
C(85) C(83) C(87) C(86) 93.3(13) no . . . .
C(87) C(83) C(85) C(88) 55.8(16) no . . . .
C(87) C(83) C(85) C(89) -96.8(12) no . . . .
C(85) C(83) C(88) C(84) 159.9(11) no . . . .
C(88) C(83) C(85) C(89) -152.6(11) no . . . .
C(89) C(83) C(85) C(88) 152.6(10) no . . . .
C(86) C(83) C(88) C(84) 97.2(10) no . . . .
C(86) C(83) C(88) C(85) -62.7(11) no . . . .
C(88) C(83) C(86) C(87) -99.5(10) no . . . .
C(86) C(83) C(89) C(85) 157.0(12) no . . . .
C(89) C(83) C(86) C(87) -161.5(12) no . . . .
C(87) C(83) C(88) C(84) 13.1(6) no . . . .
C(87) C(83) C(88) C(85) -146.8(7) no . . . .
C(88) C(83) C(87) C(86) 130.7(7) no . . . .
C(87) C(83) C(89) C(85) 138.0(6) no . . . .
C(89) C(83) C(87) C(86) 12.3(7) no . . . .
C(88) C(83) C(89) C(85) 19.9(6) no . . . .
C(89) C(83) C(88) C(84) 133.1(7) no . . . .
C(89) C(83) C(88) C(85) -26.8(9) no . . . .
C(83) C(84) C(88) C(85) 21.3(11) no . . . .
C(83) C(85) C(88) C(84) -18.5(9) no . . . .
C(88) C(85) C(89) C(83) -28.8(12) no . . . .
C(89) C(85) C(88) C(83) 25.5(11) no . . . .
C(89) C(85) C(88) C(84) 7.1(18) no . . . .
C(103) C(102) C(107) C(106) -0.1(11) no . . . .
C(107) C(102) C(103) C(104) 0.7(12) no . . . .
C(102) C(103) C(104) C(105) 0.9(14) no . . . .
C(103) C(104) C(105) C(106) -3.1(14) no . . . .
C(104) C(105) C(106) C(107) 3.6(13) no . . . .
C(105) C(106) C(107) C(102) -2.0(12) no . . . .
C(109) C(108) C(113) C(112) -0.0(10) no . . . .
C(113) C(108) C(109) C(110) 0.5(9) no . . . .
C(108) C(109) C(110) C(111) -0.7(9) no . . . .
C(109) C(110) C(111) C(112) 0.5(10) no . . . .
C(110) C(111) C(112) C(113) -0.0(11) no . . . .
C(111) C(112) C(113) C(108) -0.2(11) no . . . .
C(115) C(114) C(119) C(118) 0.4(15) no . . . .
C(119) C(114) C(115) C(116) -2.6(14) no . . . .
C(114) C(115) C(116) C(117) 1.1(14) no . . . .
C(115) C(116) C(117) C(118) 2.7(16) no . . . .
C(116) C(117) C(118) C(119) -5.1(16) no . . . .
C(117) C(118) C(119) C(114) 3.6(16) no . . . .
C(121) C(120) C(122) C(121) 22(3) no . . 2_576 2_576
C(121) C(120) C(122) C(134) -64.5(17) no . . 2_576 .
C(122) C(120) C(121) C(122) -22(3) no 2_576 . . .
C(122) C(120) C(121) C(134) 50.8(16) no 2_576 . . .
C(121) C(120) C(134) C(122) 126.6(16) no . . . 2_576
C(121) C(120) C(134) C(132) 105(2) no . . . 2_576
C(121) C(120) C(134) C(133) -12.2(10) no . . . .
C(134) C(120) C(121) C(122) -72(3) no . . . .
C(122) C(120) C(134) C(121) -126.6(16) no 2_576 . . .
C(122) C(120) C(134) C(132) -21.4(15) no 2_576 . . 2_576
C(122) C(120) C(134) C(133) -139(2) no 2_576 . . .
C(134) C(120) C(122) C(121) 87(3) no . . 2_576 2_576
C(120) C(121) C(122) C(120) 22(3) no . . . 2_576
C(120) C(121) C(122) C(134) -32(3) no . . . 2_576
C(120) C(121) C(134) C(122) -53(3) no . . . 2_576
C(120) C(121) C(134) C(132) -97(3) no . . . 2_576
C(120) C(121) C(134) C(133) 20.6(17) no . . . .
C(122) C(121) C(134) C(120) 120.1(19) no . . . .
C(122) C(121) C(134) C(122) 67(3) no . . . 2_576
C(122) C(121) C(134) C(132) 23(3) no . . . 2_576
C(122) C(121) C(134) C(133) 141(3) no . . . .
C(134) C(121) C(122) C(120) -13(3) no . . . 2_576
C(134) C(121) C(122) C(134) -66.5(19) no . . . 2_576
C(120) C(122) C(134) C(121) -46.4(18) no 2_576 . 2_576 2_576
C(120) C(122) C(134) C(132) -148(2) no 2_576 . 2_576 .
C(120) C(122) C(134) C(133) -24.8(15) no 2_576 . 2_576 2_576
C(121) C(122) C(134) C(120) 116.7(19) no . . 2_576 2_576
C(121) C(122) C(134) C(121) 70(3) no . . 2_576 2_576
C(121) C(122) C(134) C(132) -31.3(14) no . . 2_576 .
C(121) C(122) C(134) C(133) 92(3) no . . 2_576 2_576
C(133) C(132) C(134) C(120) 73(4) no . . 2_576 2_576
C(133) C(132) C(134) C(121) 10(4) no . . 2_576 2_576
C(133) C(132) C(134) C(122) 104(3) no . . 2_576 .
C(133) C(132) C(134) C(133) 33(4) no . . 2_576 2_576
C(134) C(132) C(133) C(134) -32(3) no 2_576 . . .
C(132) C(133) C(134) C(120) 112(3) no . . . .
C(132) C(133) C(134) C(121) -38.9(17) no . . . .
C(132) C(133) C(134) C(122) 73(3) no . . . 2_576
C(132) C(133) C(134) C(132) 34(4) no . . . 2_576
